data_1551982
loop_
_publ_author_name
'Joseph A. B. Abdalla'
'Alexa Caise'
'Christian P. Sindlinger'
'Remi Tirfoin'
'Amber L. Thompson'
'Alison J. Edwards'
'Simon Aldridge'

_publ_section_title
;
 Structural snapshots of concerted double E-H bond activation at a
 transition metal centre
;
_journal_name_full 'Nature Chemistry'
_journal_page_first 1256
_journal_page_last 1262
_journal_paper_doi 10.1038/nchem.2792
_journal_volume 9
_journal_year 2017
_chemical_absolute_configuration .
_chemical_compound_source .
_chemical_formula_moiety 'C76 H117 Ga2 N4 P Rh, C16 Al F36 O4, 0.5(C6 H5 F)'
_chemical_formula_sum 'C95 H119.5 Al F36.5 Ga2 N4 O4 P Rh'
_chemical_formula_weight 2375.26
_space_group_IT_number 2
_space_group_name_Hall '-P 1'
_space_group_name_H-M_alt 'P -1'
_symmetry_cell_setting triclinic
_symmetry_space_group_name_Hall '-P 1'
_symmetry_space_group_name_H-M 'P -1'
_atom_sites_solution_hydrogens difmap
_atom_sites_solution_primary other
_cell_angle_alpha 95.6299(12)
_cell_angle_beta 90.1027(13)
_cell_angle_gamma 91.1299(12)
_cell_formula_units_Z 2
_cell_length_a 13.5818(2)
_cell_length_b 19.8497(3)
_cell_length_c 19.8951(3)
_cell_measurement_reflns_used 50154
_cell_measurement_temperature 150
_cell_measurement_theta_max 77
_cell_measurement_theta_min 4
_cell_volume 5336.67(14)
_computing_cell_refinement 'CrysAlisPro, (Agilent, 2011)'
_computing_data_collection 'SuperNova, (Oxford Diffraction, 2010)'
_computing_data_reduction 'CrysAlisPro, (Agilent, 2011)'
_computing_molecular_graphics 'CAMERON (Watkin et al., 1996)'
_computing_publication_material 'CRYSTALS (Betteridge et al., 2003)'
_computing_structure_refinement 'CRYSTALS (Betteridge et al., 2003)'
_computing_structure_solution 'Superflip (Palatinus & Chapuis, 2007)'
_diffrn_ambient_temperature 150
_diffrn_measured_fraction_theta_full 0.998
_diffrn_measured_fraction_theta_max 0.993
_diffrn_measurement_device Area
_diffrn_measurement_device_type 'Oxford Diffraction SuperNova'
_diffrn_measurement_method \w
_diffrn_radiation_monochromator graphite
_diffrn_radiation_type 'Cu K\a'
_diffrn_radiation_wavelength 1.54180
_diffrn_reflns_av_R_equivalents 0.029
_diffrn_reflns_limit_h_max 16
_diffrn_reflns_limit_h_min -16
_diffrn_reflns_limit_k_max 24
_diffrn_reflns_limit_k_min -24
_diffrn_reflns_limit_l_max 25
_diffrn_reflns_limit_l_min 0
_diffrn_reflns_number 103810
_diffrn_reflns_theta_full 75.088
_diffrn_reflns_theta_max 76.621
_diffrn_reflns_theta_min 3.001
_diffrn_standards_decay_% .
_diffrn_standards_interval_count .
_diffrn_standards_interval_time .
_diffrn_standards_number 0
_exptl_absorpt_coefficient_mu 3.054
_exptl_absorpt_correction_T_max 0.53
_exptl_absorpt_correction_T_min 0.44
_exptl_absorpt_correction_type multi-scan
_exptl_absorpt_process_details 'CrysAlisPro, (Agilent, 2011)'
_exptl_crystal_colour clear_intense_red
_exptl_crystal_density_diffrn 1.478
_exptl_crystal_density_meas ?
_exptl_crystal_density_method 'not measured'
_exptl_crystal_description block
_exptl_crystal_F_000 2426.001
_exptl_crystal_size_max 0.28
_exptl_crystal_size_mid 0.26
_exptl_crystal_size_min 0.21
_platon_squeeze_details
;
The discrete Fourier transform of the void region were treated as
contributions to the A and B parts of the calculated structure factors.
;
_refine_diff_density_max 0.78
_refine_diff_density_min -1.05
_refine_ls_extinction_method None
_refine_ls_goodness_of_fit_ref 0.9958
_refine_ls_hydrogen_treatment mixed
_refine_ls_matrix_type full
_refine_ls_number_parameters 1505
_refine_ls_number_reflns 22206
_refine_ls_number_restraints 1824
_refine_ls_R_factor_all 0.0374
_refine_ls_R_factor_gt 0.0362
_refine_ls_shift/su_max 0.0040115
_refine_ls_shift/su_mean 0.0001088
_refine_ls_structure_factor_coef Fsqd
_refine_ls_weighting_details
;
 Method= Modified Sheldrick
 w=1/[\s^2^(F^2^) + ( 0.05P)^2^ + 6.15P]
 ,where P=(max(Fo^2^,0) + 2Fc^2^)/3
;
_refine_ls_weighting_scheme calc
_refine_ls_wR_factor_all 0.0935
_refine_ls_wR_factor_gt 0.0925
_refine_ls_wR_factor_ref 0.0935
_reflns_limit_h_max 16
_reflns_limit_h_min -16
_reflns_limit_k_max 24
_reflns_limit_k_min -24
_reflns_limit_l_max 25
_reflns_limit_l_min 0
_reflns_number_gt 21223
_reflns_number_total 22285
_reflns_threshold_expression I>2.0\s(I)
_oxford_diffrn_Wilson_B_factor 1.44
_oxford_diffrn_Wilson_scale 0.12
_oxford_refine_ls_r_factor_ref 0.0374
_oxford_refine_ls_scale 3.099(15)
_oxford_reflns_number_all 22206
_oxford_reflns_threshold_expression_ref I>-3.0\s(I)
_cod_data_source_file 1000005.cif
_cod_data_source_block PCOD1000005
_cod_depositor_comments
;
The following automatic conversions were performed:

data item '_atom_sites_solution_primary' value 'Other' was changed to
'other' in accordance with the built-in table derived from the CIF
Core dictionary named 'cif_core.dic' version 2.4.5 last updated on
2014-11-21.

data item '_exptl_crystal_density_meas' value 'not measured' was
changed to '?' -- the value is perceived as not measured.

Automatic conversion script
Id: cif_fix_values 6909 2019-04-08 15:41:33Z antanas 
;
_cod_original_sg_symbol_H-M 'P -1 '
_cod_original_formula_sum 'C95 H119.50 Al1 F36.50 Ga2 N4 O4 P1 Rh1'
_cod_database_code 1551982

loop_
_symmetry_equiv_pos_as_xyz
x,y,z
-x,-y,-z

loop_
_atom_site_label
_atom_site_type_symbol
_atom_site_fract_x
_atom_site_fract_y
_atom_site_fract_z
_atom_site_U_iso_or_equiv
_atom_site_occupancy
_atom_site_adp_type
_atom_site_refinement_flags_posn
_atom_site_refinement_flags_adp
_atom_site_refinement_flags_occupancy
_atom_site_disorder_assembly
_atom_site_disorder_group
_atom_site_attached_hydrogens
Rh1 Rh 0.940768(9) 0.750637(7) 0.249953(7) 0.0142 1.0000 Uani . . . . . .
Ga1 Ga 1.059795(16) 0.673410(11) 0.277587(11) 0.0148 1.0000 Uani . . . . . .
N1 N 1.06310(12) 0.63659(9) 0.36539(8) 0.0191 1.0000 Uani . . . . . .
C1 C 1.14652(19) 0.59148(15) 0.46096(12) 0.0357 1.0000 Uani . . . . . .
C2 C 1.14189(16) 0.60635(11) 0.38815(11) 0.0240 1.0000 Uani . . . . . .
C3 C 1.22062(16) 0.58508(12) 0.34739(11) 0.0257 1.0000 Uani . . . . . .
C4 C 1.22700(15) 0.58300(10) 0.27747(11) 0.0210 1.0000 Uani . . . . . .
C5 C 1.30941(17) 0.54089(12) 0.24576(12) 0.0288 1.0000 Uani . . . . . .
C6 C 1.30025(17) 0.97463(12) 0.28918(13) 0.0291 1.0000 Uani . . . . . .
C7 C 1.23175(15) 0.92598(10) 0.24773(11) 0.0214 1.0000 Uani . . . . . .
C8 C 1.23876(15) 0.92589(11) 0.17796(11) 0.0238 1.0000 Uani . . . . . .
C9 C 1.16821(15) 0.90421(11) 0.12941(11) 0.0231 1.0000 Uani . . . . . .
C10 C 1.18765(19) 0.92122(14) 0.05825(12) 0.0338 1.0000 Uani . . . . . .
C11 C 0.97524(15) 0.63351(11) 0.40663(10) 0.0204 1.0000 Uani . . . . . .
C12 C 0.95277(16) 0.68650(11) 0.45529(10) 0.0226 1.0000 Uani . . . . . .
C13 C 0.87309(17) 0.67748(12) 0.49821(11) 0.0273 1.0000 Uani . . . . . .
C14 C 0.81799(18) 0.61809(13) 0.49284(12) 0.0298 1.0000 Uani . . . . . .
C15 C 0.83999(17) 0.56671(12) 0.44340(12) 0.0282 1.0000 Uani . . . . . .
C16 C 0.91894(16) 0.57290(11) 0.39939(11) 0.0230 1.0000 Uani . . . . . .
C17 C 1.01189(16) 0.75248(12) 0.46426(11) 0.0254 1.0000 Uani . . . . . .
C18 C 0.94072(18) 0.51451(11) 0.34648(11) 0.0267 1.0000 Uani . . . . . .
C21 C 1.18018(15) 0.60230(10) 0.16655(10) 0.0188 1.0000 Uani . . . . . .
C22 C 1.12155(16) 0.55194(10) 0.13024(11) 0.0217 1.0000 Uani . . . . . .
C23 C 1.14331(18) 0.53514(11) 0.06236(11) 0.0283 1.0000 Uani . . . . . .
C24 C 1.21780(19) 0.56817(12) 0.03063(12) 0.0319 1.0000 Uani . . . . . .
C25 C 1.27310(18) 0.61851(12) 0.06665(12) 0.0291 1.0000 Uani . . . . . .
C26 C 1.25672(15) 0.63606(11) 0.13535(11) 0.0220 1.0000 Uani . . . . . .
C27 C 1.03967(16) 0.51366(11) 0.16313(11) 0.0244 1.0000 Uani . . . . . .
C28 C 1.32425(15) 0.68921(11) 0.17288(11) 0.0238 1.0000 Uani . . . . . .
C31 C 0.95365(18) 0.81024(12) 0.43967(13) 0.0312 1.0000 Uani . . . . . .
C32 C 1.0449(2) 0.76951(14) 0.53751(13) 0.0385 1.0000 Uani . . . . . .
C33 C 0.8552(2) 0.50265(15) 0.29671(14) 0.0413 1.0000 Uani . . . . . .
C34 C 0.9638(3) 0.44938(15) 0.37786(16) 0.0558 1.0000 Uani . . . . . .
C35 C 0.95327(19) 0.49471(13) 0.11498(13) 0.0345 1.0000 Uani . . . . . .
C36 C 1.0788(2) 0.45026(13) 0.19099(15) 0.0388 1.0000 Uani . . . . . .
C37 C 1.30035(18) 0.75978(12) 0.15407(13) 0.0317 1.0000 Uani . . . . . .
C38 C 1.43340(17) 0.67551(14) 0.15862(15) 0.0363 1.0000 Uani . . . . . .
N2 N 1.16553(12) 0.61498(8) 0.23890(8) 0.0176 1.0000 Uani . . . . . .
N4 N 1.08410(13) 0.87189(9) 0.14389(9) 0.0199 1.0000 Uani . . . . . .
C41 C 1.16563(15) 0.89832(10) 0.35185(10) 0.0204 1.0000 Uani . . . . . .
C42 C 1.11438(16) 0.95331(11) 0.38350(11) 0.0238 1.0000 Uani . . . . . .
C43 C 1.12256(17) 0.96638(12) 0.45363(12) 0.0294 1.0000 Uani . . . . . .
C44 C 1.17934(18) 0.92634(13) 0.49086(12) 0.0327 1.0000 Uani . . . . . .
C45 C 1.22824(18) 0.87193(13) 0.45877(12) 0.0301 1.0000 Uani . . . . . .
C46 C 1.22262(15) 0.85637(11) 0.38895(11) 0.0227 1.0000 Uani . . . . . .
C47 C 1.05057(17) 0.99826(11) 0.34458(12) 0.0283 1.0000 Uani . . . . . .
C48 C 1.28105(16) 0.79745(11) 0.35560(11) 0.0255 1.0000 Uani . . . . . .
C51 C 1.00611(15) 0.86935(11) 0.09323(10) 0.0225 1.0000 Uani . . . . . .
C52 C 1.00257(16) 0.81758(12) 0.04036(11) 0.0258 1.0000 Uani . . . . . .
C53 C 0.92896(19) 0.81896(14) -0.00858(12) 0.0333 1.0000 Uani . . . . . .
C54 C 0.86075(19) 0.86992(15) -0.00459(14) 0.0386 1.0000 Uani . . . . . .
C55 C 0.86553(18) 0.92072(14) 0.04773(14) 0.0353 1.0000 Uani . . . . . .
C56 C 0.93828(17) 0.92259(12) 0.09780(12) 0.0279 1.0000 Uani . . . . . .
C57 C 1.07464(17) 0.76002(13) 0.03506(12) 0.0288 1.0000 Uani . . . . . .
C58 C 0.9435(2) 0.98095(13) 0.15314(14) 0.0352 1.0000 Uani . . . . . .
P1 P 0.76859(3) 0.74896(2) 0.23550(2) 0.0159 1.0000 Uani . . . . . .
Ga2 Ga 1.064853(17) 0.830207(12) 0.228506(12) 0.0155 1.0000 Uani . . . . . .
N3 N 1.16561(12) 0.88803(9) 0.27848(9) 0.0191 1.0000 Uani . . . . . .
C61 C 0.94328(18) 0.97551(14) 0.34809(15) 0.0376 1.0000 Uani . . . . . .
C62 C 1.0613(2) 1.07341(13) 0.37033(18) 0.0459 1.0000 Uani . . . . . .
C63 C 1.3030(2) 0.74412(13) 0.40349(15) 0.0375 1.0000 Uani . . . . . .
C64 C 1.37949(17) 0.82037(13) 0.32692(13) 0.0328 1.0000 Uani . . . . . .
C65 C 1.0269(2) 0.69696(14) 0.05969(15) 0.0379 1.0000 Uani . . . . . .
C66 C 1.1153(2) 0.74402(18) -0.03605(15) 0.0495 1.0000 Uani . . . . . .
C67 C 0.8449(2) 1.01638(16) 0.16479(18) 0.0503 1.0000 Uani . . . . . .
C68 C 1.0206(2) 1.03446(16) 0.1408(2) 0.0574 1.0000 Uani . . . . . .
C71 C 0.73037(15) 0.70369(10) 0.15364(10) 0.0201 1.0000 Uani . . . . . .
C72 C 0.77079(16) 0.63150(11) 0.14337(11) 0.0247 1.0000 Uani . . . . . .
C73 C 0.72546(19) 0.59368(12) 0.07951(13) 0.0326 1.0000 Uani . . . . . .
C74 C 0.7503(2) 0.63005(14) 0.01783(13) 0.0378 1.0000 Uani . . . . . .
C75 C 0.7195(2) 0.70406(13) 0.02754(12) 0.0345 1.0000 Uani . . . . . .
C76 C 0.76058(17) 0.74139(11) 0.09299(11) 0.0252 1.0000 Uani . . . . . .
C81 C 0.71453(14) 0.83443(10) 0.23229(10) 0.0192 1.0000 Uani . . . . . .
C82 C 0.60919(15) 0.83523(11) 0.20343(12) 0.0239 1.0000 Uani . . . . . .
C83 C 0.57455(17) 0.90803(12) 0.20086(13) 0.0307 1.0000 Uani . . . . . .
C84 C 0.58017(18) 0.94834(12) 0.26996(14) 0.0330 1.0000 Uani . . . . . .
C85 C 0.68342(17) 0.94724(11) 0.29985(13) 0.0282 1.0000 Uani . . . . . .
C86 C 0.71781(16) 0.87459(10) 0.30246(11) 0.0226 1.0000 Uani . . . . . .
C91 C 0.68205(14) 0.71434(10) 0.29793(10) 0.0196 1.0000 Uani . . . . . .
C92 C 0.72200(16) 0.72329(11) 0.37051(11) 0.0239 1.0000 Uani . . . . . .
C93 C 0.63846(18) 0.71250(13) 0.42024(12) 0.0312 1.0000 Uani . . . . . .
C94 C 0.58927(19) 0.64288(13) 0.40549(13) 0.0354 1.0000 Uani . . . . . .
C95 C 0.55673(17) 0.62994(12) 0.33201(13) 0.0316 1.0000 Uani . . . . . .
C96 C 0.64100(16) 0.64191(11) 0.28301(12) 0.0244 1.0000 Uani . . . . . .
Al1 Al 0.49601(5) 0.24479(3) 0.21171(3) 0.0191 1.0000 Uani . . . . . .
O1 O 0.50183(13) 0.19684(8) 0.13458(8) 0.0283 1.0000 Uani . . . . . .
C111 C 0.50953(17) 0.13522(11) 0.10039(11) 0.0262 1.0000 Uani . . . . . .
C112 C 0.6134(2) 0.10593(13) 0.10921(15) 0.0376 1.0000 Uani . . . . . .
C113 C 0.4907(3) 0.14226(16) 0.02463(15) 0.0539 1.0000 Uani . . . . . .
C114 C 0.43189(19) 0.08443(12) 0.12525(15) 0.0368 1.0000 Uani . . . . . .
F11 F 0.68230(13) 0.15334(10) 0.10587(13) 0.0679 1.0000 Uani . . . . . .
F12 F 0.63395(14) 0.05552(9) 0.06245(10) 0.0556 1.0000 Uani . . . . . .
F13 F 0.62167(13) 0.08227(9) 0.16928(9) 0.0491 1.0000 Uani . . . . . .
F14 F 0.5687(2) 0.17189(12) -0.00195(11) 0.0853 1.0000 Uani . . . . . .
F15 F 0.4141(2) 0.18024(11) 0.01628(10) 0.0788 1.0000 Uani . . . . . .
F16 F 0.4749(2) 0.08313(11) -0.01154(10) 0.0848 1.0000 Uani . . . . . .
F17 F 0.42883(14) 0.09017(9) 0.19200(9) 0.0510 1.0000 Uani . . . . . .
F18 F 0.45059(14) 0.02015(8) 0.10453(11) 0.0551 1.0000 Uani . . . . . .
F19 F 0.34206(13) 0.09676(10) 0.10438(13) 0.0679 1.0000 Uani . . . . . .
O2 O 0.58403(13) 0.21590(9) 0.26336(9) 0.0351 1.0000 Uani . . . . . .
C121 C 0.6206(2) 0.21088(13) 0.32578(13) 0.0352 1.0000 Uani . . . . . .
C122 C 0.5486(3) 0.17042(19) 0.36709(16) 0.0554 1.0000 Uani . . . . . .
C123 C 0.6428(3) 0.28020(17) 0.36341(17) 0.0601 1.0000 Uani . . . . . .
C124 C 0.7175(3) 0.17034(17) 0.31660(19) 0.0538 1.0000 Uani . . . . . .
F21 F 0.59302(18) 0.14460(13) 0.41890(11) 0.0768 1.0000 Uani . . . . . .
F22 F 0.50607(17) 0.11952(11) 0.32940(11) 0.0672 1.0000 Uani . . . . . .
F23 F 0.47611(19) 0.20983(15) 0.39237(11) 0.0813 1.0000 Uani . . . . . .
F24 F 0.5664(2) 0.32140(11) 0.35418(11) 0.0811 1.0000 Uani . . . . . .
F25 F 0.7235(2) 0.30879(11) 0.33983(13) 0.0801 1.0000 Uani . . . . . .
F26 F 0.6553(2) 0.27841(12) 0.42929(11) 0.0896 1.0000 Uani . . . . . .
F27 F 0.77188(17) 0.17637(13) 0.37351(13) 0.0794 1.0000 Uani . . . . . .
F28 F 0.77193(15) 0.19239(13) 0.26799(13) 0.0720 1.0000 Uani . . . . . .
F29 F 0.69891(19) 0.10500(10) 0.30175(13) 0.0732 1.0000 Uani . . . . . .
O3 O 0.51519(10) 0.32768(7) 0.19656(7) 0.0268 1.0000 Uani D . . . . .
C131 C 0.56792(8) 0.37533(5) 0.16644(5) 0.0284 1.0000 Uani D . . . . .
C132 C 0.66515(11) 0.34532(7) 0.13960(8) 0.0391 0.704(3) Uani D . P 1 1 .
C133 C 0.58778(11) 0.43612(7) 0.21929(8) 0.0338 0.704(3) Uani D . P 1 1 .
C134 C 0.50542(11) 0.39819(7) 0.10680(8) 0.0430 0.704(3) Uani D . P 1 1 .
C135 C 0.6835(2) 0.35414(12) 0.16421(13) 0.0390 0.296(3) Uani D . P 1 2 .
C136 C 0.55719(19) 0.44402(14) 0.20690(13) 0.0435 0.296(3) Uani D . P 1 2 .
C137 C 0.52969(18) 0.37793(12) 0.09452(16) 0.0515 0.296(3) Uani D . P 1 2 .
F31 F 0.73152(19) 0.39451(14) 0.12947(13) 0.0575 0.704(3) Uani D . P 1 1 .
F32 F 0.65099(15) 0.30799(11) 0.08118(12) 0.0554 0.704(3) Uani D . P 1 1 .
F33 F 0.70314(15) 0.30710(14) 0.18200(13) 0.0558 0.704(3) Uani D . P 1 1 .
F34 F 0.6199(2) 0.49065(14) 0.18976(13) 0.0741 0.704(3) Uani D . P 1 1 .
F35 F 0.65368(18) 0.42206(11) 0.26252(12) 0.0622 0.704(3) Uani D . P 1 1 .
F36 F 0.50361(19) 0.45338(11) 0.25427(12) 0.0495 0.704(3) Uani D . P 1 1 .
F37 F 0.5626(2) 0.43260(14) 0.06503(13) 0.0611 0.704(3) Uani D . P 1 1 .
F38 F 0.43176(17) 0.43917(12) 0.13024(11) 0.0520 0.704(3) Uani D . P 1 1 .
F39 F 0.46538(18) 0.34584(13) 0.07085(11) 0.0528 0.704(3) Uani D . P 1 1 .
F131 F 0.7341(3) 0.3883(3) 0.1197(3) 0.0575 0.296(3) Uani D . P 1 2 .
F132 F 0.6926(3) 0.2873(2) 0.1455(3) 0.0517 0.296(3) Uani D . P 1 2 .
F133 F 0.7262(3) 0.3678(3) 0.2249(2) 0.0599 0.296(3) Uani D . P 1 2 .
F134 F 0.6281(4) 0.4873(3) 0.1910(3) 0.0741 0.296(3) Uani D . P 1 2 .
F135 F 0.5630(5) 0.43863(19) 0.2711(2) 0.0738 0.296(3) Uani D . P 1 2 .
F136 F 0.4761(4) 0.4692(2) 0.1953(3) 0.0737 0.296(3) Uani D . P 1 2 .
F137 F 0.5614(4) 0.4339(3) 0.0693(2) 0.0611 0.296(3) Uani D . P 1 2 .
F138 F 0.4358(4) 0.3771(3) 0.0930(2) 0.0804 0.296(3) Uani D . P 1 2 .
F139 F 0.5615(4) 0.3235(3) 0.0529(2) 0.0697 0.296(3) Uani D . P 1 2 .
O4 O 0.38304(11) 0.23918(7) 0.24953(7) 0.0287 1.0000 Uani D . . . . .
C141 C 0.28809(9) 0.25935(6) 0.25826(6) 0.0349 1.0000 Uani D . . . . .
C142 C 0.24883(13) 0.28232(10) 0.19066(11) 0.0511 0.560(4) Uani D . P 2 1 .
C143 C 0.28572(13) 0.31891(11) 0.31407(10) 0.0574 0.560(4) Uani D . P 2 1 .
C144 C 0.22657(13) 0.20041(11) 0.27865(10) 0.0533 0.560(4) Uani D . P 2 1 .
C145 C 0.23611(16) 0.25396(14) 0.18887(14) 0.0618 0.440(4) Uani D . P 2 2 .
C146 C 0.28789(14) 0.33343(14) 0.29049(14) 0.0541 0.440(4) Uani D . P 2 2 .
C147 C 0.23533(16) 0.21248(14) 0.30524(14) 0.0680 0.440(4) Uani D . P 2 2 .
F41 F 0.1496(3) 0.28433(18) 0.19060(16) 0.0732 0.560(4) Uani D . P 2 1 .
F42 F 0.2758(3) 0.24053(19) 0.13911(17) 0.0640 0.560(4) Uani D . P 2 1 .
F43 F 0.2842(2) 0.34509(18) 0.18097(17) 0.0726 0.560(4) Uani D . P 2 1 .
F44 F 0.1987(3) 0.35110(18) 0.31379(18) 0.0814 0.560(4) Uani D . P 2 1 .
F45 F 0.3585(3) 0.36485(17) 0.30511(17) 0.0661 0.560(4) Uani D . P 2 1 .
F46 F 0.2976(3) 0.29754(18) 0.37418(16) 0.0904 0.560(4) Uani D . P 2 1 .
F47 F 0.1402(3) 0.22131(16) 0.3049(2) 0.0978 0.560(4) Uani D . P 2 1 .
F48 F 0.2738(2) 0.16840(18) 0.3253(2) 0.0651 0.560(4) Uani D . P 2 1 .
F49 F 0.2080(2) 0.15596(16) 0.2259(2) 0.0806 0.560(4) Uani D . P 2 1 .
F141 F 0.1526(4) 0.2900(2) 0.19181(18) 0.0732 0.440(4) Uani D . P 2 2 .
F142 F 0.2123(3) 0.1900(2) 0.1683(2) 0.1110 0.440(4) Uani D . P 2 2 .
F143 F 0.2938(3) 0.2775(3) 0.1427(2) 0.0812 0.440(4) Uani D . P 2 2 .
F144 F 0.2004(4) 0.34898(19) 0.3172(2) 0.0814 0.440(4) Uani D . P 2 2 .
F145 F 0.3074(3) 0.37525(16) 0.2457(3) 0.0852 0.440(4) Uani D . P 2 2 .
F146 F 0.3544(4) 0.3434(2) 0.3389(3) 0.1073 0.440(4) Uani D . P 2 2 .
F147 F 0.1375(4) 0.2185(2) 0.3021(2) 0.0978 0.440(4) Uani D . P 2 2 .
F148 F 0.2630(3) 0.2276(3) 0.3687(2) 0.1142 0.440(4) Uani D . P 2 2 .
F149 F 0.2562(3) 0.1480(2) 0.2877(3) 0.0916 0.440(4) Uani D . P 2 2 .
C151 C 0.4098(3) 0.49299(15) 0.46947(17) 0.0512 1.0000 Uani . . . . . .
C152 C 0.4902(3) 0.46251(15) 0.43818(16) 0.0509 1.0000 Uani . . . . . .
C153 C 0.5797(3) 0.46982(15) 0.46889(18) 0.0528 1.0000 Uani . . . . . .
F51 F 0.3370(5) 0.4850(4) 0.4421(5) 0.0579 0.2500 Uani . . . 3 1 .
F151 F 0.6537(5) 0.4436(4) 0.4382(4) 0.0574 0.2500 Uani . . . 3 2 .
H11 H 1.2117 0.5816 0.4732 0.0542 1.0000 Uiso R . . . . .
H12 H 1.1227 0.6281 0.4900 0.0542 1.0000 Uiso R . . . . .
H13 H 1.1080 0.5528 0.4682 0.0550 1.0000 Uiso R . . . . .
H31 H 1.2738 0.5666 0.3690 0.0315 1.0000 Uiso R . . . . .
H51 H 1.2884 0.5138 0.2056 0.0431 1.0000 Uiso R . . . . .
H52 H 1.3610 0.5702 0.2338 0.0436 1.0000 Uiso R . . . . .
H53 H 1.3335 0.5124 0.2779 0.0432 1.0000 Uiso R . . . . .
H61 H 1.3202 0.9555 0.3291 0.0435 1.0000 Uiso R . . . . .
H62 H 1.2653 1.0158 0.3016 0.0438 1.0000 Uiso R . . . . .
H63 H 1.3552 0.9848 0.2620 0.0437 1.0000 Uiso R . . . . .
H81 H 1.2948 0.9458 0.1620 0.0294 1.0000 Uiso R . . . . .
H101 H 1.1335 0.9446 0.0425 0.0520 1.0000 Uiso R . . . . .
H102 H 1.2463 0.9491 0.0555 0.0510 1.0000 Uiso R . . . . .
H103 H 1.1946 0.8809 0.0286 0.0518 1.0000 Uiso R . . . . .
H131 H 0.8577 0.7121 0.5317 0.0328 1.0000 Uiso R . . . . .
H141 H 0.7653 0.6129 0.5216 0.0365 1.0000 Uiso R . . . . .
H151 H 0.8007 0.5269 0.4398 0.0336 1.0000 Uiso R . . . . .
H171 H 1.0701 0.7465 0.4361 0.0298 1.0000 Uiso R . . . . .
H181 H 0.9983 0.5276 0.3211 0.0317 1.0000 Uiso R . . . . .
H231 H 1.1067 0.5011 0.0376 0.0339 1.0000 Uiso R . . . . .
H241 H 1.2290 0.5562 -0.0150 0.0380 1.0000 Uiso R . . . . .
H251 H 1.3228 0.6412 0.0451 0.0346 1.0000 Uiso R . . . . .
H271 H 1.0134 0.5434 0.2008 0.0282 1.0000 Uiso R . . . . .
H281 H 1.3131 0.6878 0.2214 0.0284 1.0000 Uiso R . . . . .
H311 H 0.9921 0.8516 0.4449 0.0464 1.0000 Uiso R . . . . .
H312 H 0.8930 0.8161 0.4655 0.0466 1.0000 Uiso R . . . . .
H313 H 0.9362 0.8004 0.3925 0.0471 1.0000 Uiso R . . . . .
H321 H 1.0843 0.8104 0.5411 0.0574 1.0000 Uiso R . . . . .
H322 H 1.0825 0.7324 0.5516 0.0583 1.0000 Uiso R . . . . .
H323 H 0.9887 0.7765 0.5671 0.0576 1.0000 Uiso R . . . . .
H331 H 0.8698 0.4649 0.2632 0.0610 1.0000 Uiso R . . . . .
H332 H 0.8448 0.5444 0.2748 0.0619 1.0000 Uiso R . . . . .
H333 H 0.7969 0.4917 0.3205 0.0618 1.0000 Uiso R . . . . .
H341 H 0.9845 0.4151 0.3441 0.0835 1.0000 Uiso R . . . . .
H342 H 1.0141 0.4578 0.4114 0.0833 1.0000 Uiso R . . . . .
H343 H 0.9051 0.4331 0.3996 0.0839 1.0000 Uiso R . . . . .
H351 H 0.8982 0.4795 0.1401 0.0520 1.0000 Uiso R . . . . .
H352 H 0.9326 0.5338 0.0920 0.0509 1.0000 Uiso R . . . . .
H353 H 0.9706 0.4581 0.0816 0.0512 1.0000 Uiso R . . . . .
H361 H 1.0266 0.4239 0.2089 0.0572 1.0000 Uiso R . . . . .
H362 H 1.1240 0.4623 0.2271 0.0582 1.0000 Uiso R . . . . .
H363 H 1.1116 0.4230 0.1559 0.0575 1.0000 Uiso R . . . . .
H371 H 1.3429 0.7936 0.1768 0.0467 1.0000 Uiso R . . . . .
H372 H 1.3057 0.7615 0.1062 0.0466 1.0000 Uiso R . . . . .
H373 H 1.2337 0.7708 0.1663 0.0466 1.0000 Uiso R . . . . .
H381 H 1.4748 0.7051 0.1887 0.0537 1.0000 Uiso R . . . . .
H382 H 1.4478 0.6845 0.1125 0.0539 1.0000 Uiso R . . . . .
H383 H 1.4488 0.6289 0.1640 0.0538 1.0000 Uiso R . . . . .
H431 H 1.0882 1.0022 0.4752 0.0349 1.0000 Uiso R . . . . .
H441 H 1.1843 0.9357 0.5377 0.0386 1.0000 Uiso R . . . . .
H451 H 1.2656 0.8446 0.4846 0.0357 1.0000 Uiso R . . . . .
H471 H 1.0695 0.9932 0.2980 0.0338 1.0000 Uiso R . . . . .
H481 H 1.2410 0.7756 0.3187 0.0308 1.0000 Uiso R . . . . .
H531 H 0.9256 0.7853 -0.0444 0.0400 1.0000 Uiso R . . . . .
H541 H 0.8106 0.8687 -0.0377 0.0467 1.0000 Uiso R . . . . .
H551 H 0.8178 0.9547 0.0494 0.0422 1.0000 Uiso R . . . . .
H571 H 1.1292 0.7735 0.0656 0.0348 1.0000 Uiso R . . . . .
H581 H 0.9604 0.9615 0.1960 0.0417 1.0000 Uiso R . . . . .
H611 H 0.9025 1.0040 0.3220 0.0551 1.0000 Uiso R . . . . .
H612 H 0.9211 0.9801 0.3949 0.0549 1.0000 Uiso R . . . . .
H613 H 0.9356 0.9284 0.3291 0.0562 1.0000 Uiso R . . . . .
H621 H 1.0281 1.0993 0.3390 0.0684 1.0000 Uiso R . . . . .
H622 H 1.1296 1.0867 0.3714 0.0686 1.0000 Uiso R . . . . .
H623 H 1.0324 1.0822 0.4152 0.0690 1.0000 Uiso R . . . . .
H631 H 1.3287 0.7043 0.3774 0.0555 1.0000 Uiso R . . . . .
H632 H 1.3518 0.7617 0.4372 0.0555 1.0000 Uiso R . . . . .
H633 H 1.2448 0.7324 0.4275 0.0555 1.0000 Uiso R . . . . .
H641 H 1.4143 0.7820 0.3071 0.0487 1.0000 Uiso R . . . . .
H642 H 1.4198 0.8417 0.3632 0.0488 1.0000 Uiso R . . . . .
H643 H 1.3706 0.8507 0.2926 0.0487 1.0000 Uiso R . . . . .
H651 H 1.0735 0.6609 0.0594 0.0560 1.0000 Uiso R . . . . .
H652 H 1.0017 0.7068 0.1049 0.0570 1.0000 Uiso R . . . . .
H653 H 0.9731 0.6812 0.0295 0.0569 1.0000 Uiso R . . . . .
H661 H 1.1677 0.7125 -0.0358 0.0740 1.0000 Uiso R . . . . .
H662 H 1.1385 0.7845 -0.0532 0.0738 1.0000 Uiso R . . . . .
H663 H 1.0643 0.7231 -0.0660 0.0739 1.0000 Uiso R . . . . .
H671 H 0.8488 1.0462 0.2067 0.0749 1.0000 Uiso R . . . . .
H672 H 0.8305 1.0439 0.1271 0.0748 1.0000 Uiso R . . . . .
H673 H 0.7911 0.9841 0.1700 0.0748 1.0000 Uiso R . . . . .
H681 H 1.0160 1.0714 0.1763 0.0861 1.0000 Uiso R . . . . .
H682 H 1.0016 1.0520 0.0988 0.0848 1.0000 Uiso R . . . . .
H683 H 1.0868 1.0152 0.1397 0.0862 1.0000 Uiso R . . . . .
H711 H 0.6586 0.7002 0.1543 0.0239 1.0000 Uiso R . . . . .
H721 H 0.8414 0.6343 0.1378 0.0291 1.0000 Uiso R . . . . .
H722 H 0.7578 0.6074 0.1830 0.0298 1.0000 Uiso R . . . . .
H731 H 0.7487 0.5486 0.0741 0.0388 1.0000 Uiso R . . . . .
H732 H 0.6543 0.5910 0.0848 0.0383 1.0000 Uiso R . . . . .
H741 H 0.8217 0.6289 0.0107 0.0448 1.0000 Uiso R . . . . .
H742 H 0.7183 0.6073 -0.0225 0.0448 1.0000 Uiso R . . . . .
H751 H 0.7418 0.7278 -0.0100 0.0409 1.0000 Uiso R . . . . .
H752 H 0.6479 0.7043 0.0295 0.0411 1.0000 Uiso R . . . . .
H761 H 0.8316 0.7448 0.0909 0.0298 1.0000 Uiso R . . . . .
H762 H 0.7363 0.7866 0.0974 0.0295 1.0000 Uiso R . . . . .
H811 H 0.7578 0.8569 0.2025 0.0229 1.0000 Uiso R . . . . .
H821 H 0.6065 0.8112 0.1589 0.0289 1.0000 Uiso R . . . . .
H822 H 0.5638 0.8123 0.2331 0.0287 1.0000 Uiso R . . . . .
H831 H 0.6156 0.9295 0.1693 0.0364 1.0000 Uiso R . . . . .
H832 H 0.5079 0.9074 0.1844 0.0377 1.0000 Uiso R . . . . .
H841 H 0.5626 0.9947 0.2663 0.0400 1.0000 Uiso R . . . . .
H842 H 0.5346 0.9295 0.3003 0.0393 1.0000 Uiso R . . . . .
H851 H 0.6832 0.9707 0.3453 0.0339 1.0000 Uiso R . . . . .
H852 H 0.7286 0.9710 0.2720 0.0342 1.0000 Uiso R . . . . .
H861 H 0.7841 0.8742 0.3200 0.0271 1.0000 Uiso R . . . . .
H862 H 0.6726 0.8516 0.3316 0.0267 1.0000 Uiso R . . . . .
H911 H 0.6252 0.7436 0.2967 0.0225 1.0000 Uiso R . . . . .
H921 H 0.7510 0.7678 0.3799 0.0296 1.0000 Uiso R . . . . .
H922 H 0.7729 0.6905 0.3748 0.0285 1.0000 Uiso R . . . . .
H931 H 0.6640 0.7177 0.4654 0.0370 1.0000 Uiso R . . . . .
H932 H 0.5887 0.7468 0.4164 0.0372 1.0000 Uiso R . . . . .
H941 H 0.6354 0.6085 0.4156 0.0424 1.0000 Uiso R . . . . .
H942 H 0.5317 0.6397 0.4343 0.0419 1.0000 Uiso R . . . . .
H951 H 0.5033 0.6611 0.3234 0.0376 1.0000 Uiso R . . . . .
H952 H 0.5331 0.5825 0.3239 0.0382 1.0000 Uiso R . . . . .
H961 H 0.6920 0.6096 0.2895 0.0289 1.0000 Uiso R . . . . .
H962 H 0.6181 0.6336 0.2367 0.0289 1.0000 Uiso R . . . . .
H1511 H 0.3486 0.4888 0.4490 0.0611 0.7500 Uiso R . . 3 2 .
H1521 H 0.4825 0.4362 0.3971 0.0617 1.0000 Uiso R . . . . .
H1531 H 0.6344 0.4490 0.4481 0.0629 0.7500 Uiso R . . 3 1 .
H1 H 0.923(2) 0.6722(16) 0.2551(16) 0.043(8) 1.0000 Uiso . . . . . .
H2 H 0.929(2) 0.8290(16) 0.2424(16) 0.042(8) 1.0000 Uiso . . . . . .

loop_
_atom_site_aniso_label
_atom_site_aniso_U_11
_atom_site_aniso_U_22
_atom_site_aniso_U_33
_atom_site_aniso_U_23
_atom_site_aniso_U_13
_atom_site_aniso_U_12
Rh1 0.01181(7) 0.01495(7) 0.01613(7) 0.00275(5) 0.00110(5) 0.00045(5)
Ga1 0.01376(11) 0.01703(11) 0.01361(11) 0.00187(8) 0.00078(8) 0.00203(8)
N1 0.0184(8) 0.0236(8) 0.0158(8) 0.0043(6) 0.0016(6) 0.0025(6)
C1 0.0352(13) 0.0534(15) 0.0211(11) 0.0136(10) -0.0005(9) 0.0150(11)
C2 0.0246(10) 0.0298(11) 0.0182(10) 0.0049(8) -0.0010(8) 0.0048(8)
C3 0.0219(10) 0.0333(11) 0.0233(10) 0.0076(9) -0.0019(8) 0.0099(8)
C4 0.0167(9) 0.0224(10) 0.0239(10) 0.0018(8) 0.0002(7) 0.0038(7)
C5 0.0241(11) 0.0325(12) 0.0302(11) 0.0030(9) 0.0021(9) 0.0119(9)
C6 0.0231(11) 0.0280(11) 0.0357(12) 0.0021(9) 0.0011(9) -0.0096(9)
C7 0.0152(9) 0.0200(9) 0.0292(11) 0.0031(8) 0.0032(8) -0.0010(7)
C8 0.0182(9) 0.0246(10) 0.0292(11) 0.0069(8) 0.0074(8) -0.0033(8)
C9 0.0206(10) 0.0248(10) 0.0249(10) 0.0074(8) 0.0071(8) 0.0012(8)
C10 0.0313(12) 0.0446(14) 0.0272(12) 0.0137(10) 0.0074(9) -0.0059(10)
C11 0.0206(10) 0.0266(10) 0.0150(9) 0.0071(7) 0.0025(7) 0.0015(8)
C12 0.0212(10) 0.0290(11) 0.0180(9) 0.0034(8) 0.0009(8) 0.0008(8)
C13 0.0272(11) 0.0355(12) 0.0191(10) 0.0014(8) 0.0055(8) 0.0010(9)
C14 0.0284(11) 0.0391(13) 0.0229(10) 0.0082(9) 0.0091(9) -0.0010(9)
C15 0.0299(11) 0.0289(11) 0.0268(11) 0.0088(9) 0.0034(9) -0.0035(9)
C16 0.0252(10) 0.0250(10) 0.0199(10) 0.0076(8) 0.0011(8) 0.0016(8)
C17 0.0214(10) 0.0307(11) 0.0229(10) -0.0024(8) 0.0030(8) -0.0015(8)
C18 0.0317(12) 0.0239(10) 0.0248(11) 0.0038(8) 0.0037(9) -0.0002(9)
C21 0.0193(9) 0.0204(9) 0.0164(9) -0.0011(7) 0.0018(7) 0.0061(7)
C22 0.0233(10) 0.0206(9) 0.0211(10) -0.0003(8) 0.0001(8) 0.0042(8)
C23 0.0367(12) 0.0247(10) 0.0222(10) -0.0048(8) 0.0003(9) 0.0018(9)
C24 0.0416(13) 0.0334(12) 0.0193(10) -0.0050(9) 0.0088(9) 0.0044(10)
C25 0.0309(12) 0.0321(12) 0.0237(11) -0.0003(9) 0.0106(9) 0.0030(9)
C26 0.0197(10) 0.0252(10) 0.0211(10) 0.0005(8) 0.0032(8) 0.0045(8)
C27 0.0256(11) 0.0227(10) 0.0244(10) -0.0003(8) -0.0009(8) -0.0007(8)
C28 0.0187(10) 0.0277(11) 0.0248(10) 0.0016(8) 0.0031(8) 0.0012(8)
C31 0.0309(12) 0.0295(11) 0.0331(12) 0.0040(9) -0.0020(9) -0.0058(9)
C32 0.0424(14) 0.0419(14) 0.0298(13) -0.0017(10) -0.0100(11) -0.0057(11)
C33 0.0354(14) 0.0483(15) 0.0373(14) -0.0105(12) -0.0007(11) -0.0027(11)
C34 0.096(3) 0.0336(14) 0.0389(15) 0.0074(12) 0.0070(16) 0.0217(16)
C35 0.0303(12) 0.0379(13) 0.0336(13) -0.0034(10) -0.0035(10) -0.0049(10)
C36 0.0373(14) 0.0316(13) 0.0495(16) 0.0150(11) -0.0001(11) 0.0007(10)
C37 0.0313(12) 0.0287(11) 0.0348(12) 0.0017(9) -0.0012(10) 0.0021(9)
C38 0.0199(11) 0.0397(13) 0.0490(15) 0.0026(11) 0.0027(10) 0.0016(9)
N2 0.0170(8) 0.0198(8) 0.0158(8) 0.0004(6) 0.0020(6) 0.0029(6)
N4 0.0181(8) 0.0229(8) 0.0195(8) 0.0058(6) 0.0029(6) 0.0007(6)
C41 0.0168(9) 0.0226(10) 0.0208(10) -0.0017(7) 0.0030(7) -0.0065(7)
C42 0.0207(10) 0.0224(10) 0.0272(11) -0.0017(8) 0.0042(8) -0.0046(8)
C43 0.0277(11) 0.0301(11) 0.0282(11) -0.0069(9) 0.0061(9) -0.0030(9)
C44 0.0328(12) 0.0417(13) 0.0216(11) -0.0056(9) 0.0008(9) -0.0046(10)
C45 0.0280(11) 0.0372(12) 0.0248(11) 0.0016(9) -0.0025(9) -0.0030(9)
C46 0.0182(9) 0.0261(10) 0.0231(10) 0.0000(8) 0.0018(8) -0.0041(8)
C47 0.0273(11) 0.0255(11) 0.0315(12) -0.0006(9) 0.0061(9) 0.0023(9)
C48 0.0216(10) 0.0275(11) 0.0268(11) -0.0003(8) -0.0017(8) -0.0002(8)
C51 0.0193(9) 0.0299(11) 0.0201(10) 0.0116(8) 0.0018(8) 0.0004(8)
C52 0.0224(10) 0.0351(12) 0.0211(10) 0.0084(9) 0.0018(8) 0.0015(9)
C53 0.0322(12) 0.0455(14) 0.0229(11) 0.0076(10) -0.0043(9) -0.0006(10)
C54 0.0319(13) 0.0521(16) 0.0348(13) 0.0187(12) -0.0091(10) 0.0016(11)
C55 0.0282(12) 0.0419(14) 0.0393(13) 0.0205(11) 0.0003(10) 0.0083(10)
C56 0.0253(11) 0.0322(12) 0.0286(11) 0.0143(9) 0.0039(9) 0.0040(9)
C57 0.0245(11) 0.0381(12) 0.0233(11) -0.0007(9) 0.0014(8) 0.0046(9)
C58 0.0378(13) 0.0312(12) 0.0382(13) 0.0091(10) 0.0036(10) 0.0108(10)
P1 0.0134(2) 0.0156(2) 0.0188(2) 0.00223(17) 0.00066(17) 0.00063(16)
Ga2 0.01385(11) 0.01678(11) 0.01610(11) 0.00265(8) 0.00257(8) -0.00061(8)
N3 0.0162(8) 0.0204(8) 0.0203(8) 0.0009(6) 0.0029(6) -0.0025(6)
C61 0.0261(12) 0.0401(14) 0.0454(15) -0.0012(11) -0.0008(10) -0.0002(10)
C62 0.0464(16) 0.0268(13) 0.0641(19) 0.0025(12) -0.0038(14) -0.0005(11)
C63 0.0320(13) 0.0354(13) 0.0467(15) 0.0112(11) 0.0046(11) 0.0032(10)
C64 0.0247(11) 0.0391(13) 0.0348(12) 0.0049(10) 0.0055(9) 0.0037(10)
C65 0.0338(13) 0.0363(13) 0.0448(15) 0.0080(11) 0.0057(11) 0.0098(10)
C66 0.0487(17) 0.066(2) 0.0333(14) 0.0000(13) 0.0163(12) 0.0108(14)
C67 0.0434(16) 0.0466(16) 0.062(2) 0.0101(14) 0.0201(14) 0.0120(13)
C68 0.0426(17) 0.0374(15) 0.091(3) -0.0005(16) 0.0131(17) 0.0024(13)
C71 0.0176(9) 0.0212(9) 0.0210(9) 0.0000(7) -0.0016(7) 0.0017(7)
C72 0.0246(10) 0.0212(10) 0.0273(11) -0.0030(8) -0.0033(8) 0.0033(8)
C73 0.0319(12) 0.0270(11) 0.0364(13) -0.0097(9) -0.0089(10) 0.0041(9)
C74 0.0388(14) 0.0443(14) 0.0274(12) -0.0119(10) -0.0077(10) 0.0047(11)
C75 0.0394(13) 0.0420(14) 0.0217(11) 0.0004(10) -0.0066(9) 0.0041(11)
C76 0.0260(11) 0.0285(11) 0.0212(10) 0.0024(8) -0.0008(8) 0.0026(8)
C81 0.0161(9) 0.0178(9) 0.0239(10) 0.0036(7) 0.0017(7) 0.0005(7)
C82 0.0180(10) 0.0212(10) 0.0329(11) 0.0038(8) -0.0015(8) 0.0028(8)
C83 0.0222(11) 0.0246(11) 0.0467(14) 0.0099(10) -0.0023(9) 0.0055(8)
C84 0.0258(11) 0.0206(10) 0.0531(15) 0.0043(10) 0.0079(10) 0.0069(8)
C85 0.0282(11) 0.0179(10) 0.0377(12) -0.0008(9) 0.0080(9) -0.0001(8)
C86 0.0201(10) 0.0189(9) 0.0285(11) 0.0007(8) 0.0030(8) 0.0010(7)
C91 0.0158(9) 0.0201(9) 0.0234(10) 0.0044(7) 0.0022(7) -0.0002(7)
C92 0.0225(10) 0.0267(10) 0.0228(10) 0.0054(8) 0.0007(8) -0.0027(8)
C93 0.0310(12) 0.0363(12) 0.0272(11) 0.0073(9) 0.0070(9) -0.0012(10)
C94 0.0313(12) 0.0392(13) 0.0380(13) 0.0167(11) 0.0084(10) -0.0054(10)
C95 0.0238(11) 0.0292(11) 0.0427(14) 0.0099(10) 0.0037(10) -0.0072(9)
C96 0.0210(10) 0.0216(10) 0.0309(11) 0.0050(8) 0.0003(8) -0.0040(8)
Al1 0.0228(3) 0.0175(3) 0.0167(3) 0.0009(2) 0.0010(2) -0.0003(2)
O1 0.0380(9) 0.0210(7) 0.0248(8) -0.0032(6) 0.0043(6) 0.0005(6)
C111 0.0332(12) 0.0214(10) 0.0231(10) -0.0031(8) 0.0007(9) 0.0049(9)
C112 0.0329(13) 0.0327(13) 0.0471(15) 0.0023(11) 0.0111(11) 0.0053(10)
C113 0.096(3) 0.0383(15) 0.0274(13) -0.0008(11) -0.0033(15) 0.0191(16)
C114 0.0312(12) 0.0245(11) 0.0536(16) -0.0012(10) -0.0033(11) 0.0004(9)
F11 0.0323(9) 0.0537(11) 0.1176(19) 0.0086(11) 0.0194(10) -0.0059(8)
F12 0.0580(11) 0.0456(10) 0.0618(11) -0.0063(8) 0.0216(9) 0.0204(8)
F13 0.0482(10) 0.0512(10) 0.0488(10) 0.0076(8) -0.0086(8) 0.0161(8)
F14 0.149(2) 0.0705(14) 0.0399(11) 0.0181(10) 0.0348(13) 0.0147(15)
F15 0.129(2) 0.0593(12) 0.0481(11) -0.0043(9) -0.0367(12) 0.0419(13)
F16 0.160(3) 0.0508(11) 0.0395(10) -0.0216(9) -0.0316(13) 0.0297(14)
F17 0.0570(11) 0.0434(9) 0.0533(10) 0.0094(8) 0.0214(8) -0.0073(8)
F18 0.0575(11) 0.0231(7) 0.0823(13) -0.0069(8) 0.0063(9) -0.0039(7)
F19 0.0315(9) 0.0551(11) 0.1159(19) 0.0033(11) -0.0171(10) -0.0005(8)
O2 0.0387(10) 0.0404(10) 0.0272(8) 0.0070(7) -0.0072(7) 0.0052(8)
C121 0.0448(14) 0.0338(13) 0.0276(12) 0.0062(10) -0.0126(10) -0.0013(11)
C122 0.065(2) 0.066(2) 0.0380(16) 0.0195(15) -0.0085(15) -0.0086(17)
C123 0.098(3) 0.0409(16) 0.0405(17) -0.0006(13) -0.0169(17) -0.0010(17)
C124 0.0511(18) 0.0509(18) 0.060(2) 0.0094(15) -0.0200(15) 0.0020(14)
F21 0.0878(16) 0.0932(16) 0.0562(12) 0.0477(12) -0.0283(11) -0.0242(13)
F22 0.0722(14) 0.0691(13) 0.0615(12) 0.0192(10) -0.0164(10) -0.0330(11)
F23 0.0767(15) 0.124(2) 0.0462(12) 0.0206(13) 0.0155(11) 0.0078(15)
F24 0.138(2) 0.0492(11) 0.0541(12) -0.0131(9) -0.0127(13) 0.0316(13)
F25 0.1102(19) 0.0527(12) 0.0764(15) 0.0108(11) -0.0274(14) -0.0403(13)
F26 0.159(3) 0.0703(14) 0.0365(10) -0.0088(10) -0.0305(13) -0.0092(15)
F27 0.0677(14) 0.0898(16) 0.0822(16) 0.0176(13) -0.0472(12) 0.0018(12)
F28 0.0418(10) 0.0954(17) 0.0810(15) 0.0188(13) 0.0003(10) 0.0081(10)
F29 0.0912(16) 0.0398(10) 0.0881(16) 0.0016(10) -0.0330(13) 0.0160(10)
O3 0.0302(8) 0.0182(7) 0.0321(8) 0.0031(6) 0.0082(6) -0.0022(6)
C131 0.0340(11) 0.0230(9) 0.0283(10) 0.0041(8) 0.0038(8) -0.0066(8)
C132 0.0402(19) 0.0333(18) 0.045(2) 0.0073(15) 0.0199(16) -0.0013(15)
C133 0.0278(16) 0.0230(15) 0.049(2) -0.0025(14) -0.0009(15) -0.0074(13)
C134 0.056(2) 0.0401(19) 0.0342(18) 0.0069(15) 0.0018(16) 0.0054(17)
C135 0.038(3) 0.035(3) 0.042(3) -0.006(3) 0.017(3) -0.012(3)
C136 0.054(4) 0.025(3) 0.050(3) -0.002(3) 0.011(3) -0.003(3)
C137 0.061(4) 0.058(4) 0.037(3) 0.017(3) -0.006(3) -0.026(3)
F31 0.0391(9) 0.0661(13) 0.0705(15) 0.0268(11) 0.0122(9) -0.0187(9)
F32 0.0624(17) 0.0468(14) 0.0555(16) -0.0046(11) 0.0353(13) 0.0054(12)
F33 0.0275(12) 0.077(2) 0.070(2) 0.0409(17) 0.0107(13) 0.0157(13)
F34 0.1182(19) 0.0295(9) 0.0729(14) 0.0032(9) 0.0079(13) -0.0340(11)
F35 0.0677(19) 0.0660(18) 0.0507(16) -0.0001(13) -0.0268(14) -0.0261(15)
F36 0.0628(17) 0.0349(13) 0.0482(16) -0.0103(11) 0.0035(12) 0.0076(11)
F37 0.0712(13) 0.0719(13) 0.0458(10) 0.0348(9) 0.0054(9) -0.0038(10)
F38 0.0473(14) 0.0539(15) 0.0580(16) 0.0169(12) 0.0020(11) 0.0222(12)
F39 0.0492(18) 0.0673(18) 0.0401(14) -0.0030(12) -0.0172(12) -0.0026(13)
F131 0.0391(9) 0.0661(13) 0.0705(15) 0.0268(11) 0.0122(9) -0.0187(9)
F132 0.042(3) 0.039(3) 0.076(5) 0.017(3) 0.022(3) 0.003(2)
F133 0.046(3) 0.074(4) 0.062(4) 0.023(3) -0.019(3) -0.020(3)
F134 0.1182(19) 0.0295(9) 0.0729(14) 0.0032(9) 0.0079(13) -0.0340(11)
F135 0.160(8) 0.028(3) 0.030(3) -0.012(2) 0.030(4) -0.012(4)
F136 0.077(5) 0.041(3) 0.105(6) 0.012(4) 0.027(4) 0.027(3)
F137 0.0712(13) 0.0719(13) 0.0458(10) 0.0348(9) 0.0054(9) -0.0038(10)
F138 0.043(4) 0.131(7) 0.075(5) 0.054(5) -0.017(4) -0.009(5)
F139 0.102(6) 0.077(4) 0.027(3) -0.005(3) 0.009(3) -0.045(4)
O4 0.0273(8) 0.0278(8) 0.0319(8) 0.0065(6) 0.0097(6) 0.0035(6)
C141 0.0299(10) 0.0341(11) 0.0417(12) 0.0074(9) 0.0140(9) 0.0067(9)
C142 0.042(2) 0.058(3) 0.056(3) 0.013(2) 0.008(2) 0.021(2)
C143 0.060(3) 0.057(3) 0.055(3) -0.002(2) 0.032(2) 0.007(2)
C144 0.035(2) 0.047(3) 0.082(3) 0.021(2) 0.012(2) -0.002(2)
C145 0.042(3) 0.078(4) 0.062(3) -0.014(3) -0.002(3) 0.014(3)
C146 0.042(3) 0.039(3) 0.078(4) -0.009(3) 0.004(3) 0.013(3)
C147 0.055(3) 0.066(3) 0.089(4) 0.032(3) 0.043(3) 0.020(3)
F41 0.0392(10) 0.0910(17) 0.0907(16) 0.0123(13) -0.0115(10) 0.0162(11)
F42 0.076(3) 0.077(3) 0.0379(19) -0.0036(19) -0.0093(19) 0.026(2)
F43 0.0437(19) 0.076(3) 0.110(3) 0.065(3) 0.015(2) 0.0135(17)
F44 0.0752(15) 0.0737(14) 0.0916(17) -0.0176(13) 0.0266(13) 0.0370(12)
F45 0.081(3) 0.0419(19) 0.071(3) -0.0198(19) 0.019(2) -0.0058(19)
F46 0.090(3) 0.141(5) 0.0361(19) -0.020(2) 0.019(2) 0.023(3)
F47 0.0508(12) 0.0849(16) 0.168(3) 0.0614(17) 0.0629(15) 0.0182(11)
F48 0.053(2) 0.073(3) 0.078(3) 0.051(2) 0.009(2) -0.008(2)
F49 0.049(2) 0.052(2) 0.135(4) -0.014(2) 0.004(2) -0.0177(17)
F141 0.0392(10) 0.0910(17) 0.0907(16) 0.0123(13) -0.0115(10) 0.0162(11)
F142 0.060(3) 0.119(5) 0.135(6) -0.082(5) -0.027(4) 0.004(3)
F143 0.072(4) 0.137(6) 0.039(3) 0.026(4) 0.001(2) 0.024(4)
F144 0.0752(15) 0.0737(14) 0.0916(17) -0.0176(13) 0.0266(13) 0.0370(12)
F145 0.052(3) 0.035(2) 0.173(6) 0.037(3) 0.018(3) 0.0073(19)
F146 0.094(5) 0.105(5) 0.108(6) -0.069(5) -0.041(4) 0.028(4)
F147 0.0508(12) 0.0849(16) 0.168(3) 0.0614(17) 0.0629(15) 0.0182(11)
F148 0.124(5) 0.165(6) 0.066(3) 0.062(4) 0.057(3) 0.076(5)
F149 0.061(4) 0.055(3) 0.170(7) 0.061(4) 0.048(4) 0.018(3)
C151 0.073(2) 0.0320(14) 0.0501(17) 0.0128(12) -0.0028(16) -0.0075(14)
C152 0.082(2) 0.0354(14) 0.0349(14) 0.0007(11) 0.0068(15) -0.0094(14)
C153 0.068(2) 0.0347(14) 0.0556(19) 0.0028(13) 0.0156(16) -0.0026(14)
F51 0.033(3) 0.052(4) 0.093(6) 0.029(4) -0.022(4) -0.004(3)
F151 0.031(3) 0.054(4) 0.082(5) -0.020(4) 0.008(3) 0.004(3)

loop_
_atom_type_symbol
_atom_type_scat_dispersion_real
_atom_type_scat_dispersion_imag
_atom_type_scat_Cromer_Mann_a1
_atom_type_scat_Cromer_Mann_b1
_atom_type_scat_Cromer_Mann_a2
_atom_type_scat_Cromer_Mann_b2
_atom_type_scat_Cromer_Mann_a3
_atom_type_scat_Cromer_Mann_b3
_atom_type_scat_Cromer_Mann_a4
_atom_type_scat_Cromer_Mann_b4
_atom_type_scat_Cromer_Mann_c
_atom_type_scat_source
C 0.0181 0.0091 2.3100 20.8439 1.0200 10.2075 1.5886 0.5687 0.8650 51.6512 0.2156 'International Tables Vol C 4.2.6.8 and 6.1.1.4'
H 0.0000 0.0000 0.4930 10.5109 0.3229 26.1257 0.1402 3.1424 0.0408 57.7998 0.0030 'International Tables Vol C 4.2.6.8 and 6.1.1.4'
P 0.2955 0.4335 6.4345 1.9067 4.1791 27.1570 1.7800 0.5260 1.4908 68.1645 1.1149 'International Tables Vol C 4.2.6.8 and 6.1.1.4'
N 0.0311 0.0180 12.2126 0.0057 3.1322 9.8933 2.0125 28.9975 1.1663 0.5826 -11.5290 'International Tables Vol C 4.2.6.8 and 6.1.1.4'
Ga -1.2846 0.7763 15.2354 3.0669 6.7006 0.2412 4.3591 10.7805 2.9623 61.4135 1.7189 'International Tables Vol C 4.2.6.8 and 6.1.1.4'
Rh 0.0927 3.6045 19.2957 0.7515 14.3501 8.2176 4.7343 25.8749 1.2892 98.6062 5.3280 'International Tables Vol C 4.2.6.8 and 6.1.1.4'
Al 0.2130 0.2455 6.4202 3.0387 1.9002 0.7426 1.5936 31.5472 1.9646 85.0886 1.1151 'International Tables Vol C 4.2.6.8 and 6.1.1.4'
O 0.0492 0.0322 3.0485 13.2771 2.2868 5.7011 1.5463 0.3239 0.8670 32.9089 0.2508 'International Tables Vol C 4.2.6.8 and 6.1.1.4'
F 0.0727 0.0534 3.5392 10.2825 2.6412 4.2944 1.5170 0.2615 1.0243 26.1476 0.2776 'International Tables Vol C 4.2.6.8 and 6.1.1.4'

loop_
_geom_angle_atom_site_label_1
_geom_angle_site_symmetry_1
_geom_angle_atom_site_label_2
_geom_angle_site_symmetry_2
_geom_angle_atom_site_label_3
_geom_angle_site_symmetry_3
_geom_angle
_geom_angle_publ_flag
Ga1 . Rh1 . P1 . 136.205(14) yes
Ga1 . Rh1 . Ga2 . 90.833(9) yes
P1 . Rh1 . Ga2 . 132.613(14) yes
Ga1 . Rh1 . H1 . 54.1(11) no
P1 . Rh1 . H1 . 82.6(11) no
Ga2 . Rh1 . H1 . 142.0(11) no
Ga1 . Rh1 . H2 . 140.7(11) no
P1 . Rh1 . H2 . 82.5(11) no
Ga2 . Rh1 . H2 . 52.3(11) no
H1 . Rh1 . H2 . 165.1(16) no
Rh1 . Ga1 . N1 . 122.50(5) yes
Rh1 . Ga1 . N2 . 142.99(5) yes
N1 . Ga1 . N2 . 94.03(7) yes
Rh1 . Ga1 . H1 . 42.1(9) no
N1 . Ga1 . H1 . 103.9(10) no
N2 . Ga1 . H1 . 129.4(10) no
Ga1 . N1 . C2 . 122.97(14) yes
Ga1 . N1 . C11 . 121.33(13) yes
C2 . N1 . C11 . 115.32(17) yes
C2 . C1 . H11 . 110.7 no
C2 . C1 . H12 . 111.0 no
H11 . C1 . H12 . 110.2 no
C2 . C1 . H13 . 111.2 no
H11 . C1 . H13 . 105.9 no
H12 . C1 . H13 . 107.6 no
C1 . C2 . N1 . 119.84(19) yes
C1 . C2 . C3 . 116.71(19) yes
N1 . C2 . C3 . 123.42(19) yes
C2 . C3 . C4 . 127.68(19) yes
C2 . C3 . H31 . 116.4 no
C4 . C3 . H31 . 115.7 no
C3 . C4 . C5 . 115.29(18) yes
C3 . C4 . N2 . 124.17(18) yes
C5 . C4 . N2 . 120.54(19) yes
C4 . C5 . H51 . 112.1 no
C4 . C5 . H52 . 108.9 no
H51 . C5 . H52 . 107.8 no
C4 . C5 . H53 . 109.0 no
H51 . C5 . H53 . 109.8 no
H52 . C5 . H53 . 109.2 no
C7 . C6 . H61 . 110.1 no
C7 . C6 . H62 . 108.2 no
H61 . C6 . H62 . 109.3 no
C7 . C6 . H63 . 108.6 no
H61 . C6 . H63 . 111.7 no
H62 . C6 . H63 . 108.8 no
C6 . C7 . C8 . 116.12(18) yes
C6 . C7 . N3 . 120.22(19) yes
C8 . C7 . N3 . 123.59(19) yes
C7 . C8 . C9 . 127.95(19) yes
C7 . C8 . H81 . 116.2 no
C9 . C8 . H81 . 115.6 no
C8 . C9 . C10 . 116.84(19) yes
C8 . C9 . N4 . 123.05(19) yes
C10 . C9 . N4 . 120.1(2) yes
C9 . C10 . H101 . 109.7 no
C9 . C10 . H102 . 112.0 no
H101 . C10 . H102 . 108.6 no
C9 . C10 . H103 . 110.4 no
H101 . C10 . H103 . 107.2 no
H102 . C10 . H103 . 108.7 no
N1 . C11 . C12 . 120.90(19) yes
N1 . C11 . C16 . 117.21(18) yes
C12 . C11 . C16 . 121.67(19) yes
C11 . C12 . C13 . 118.1(2) yes
C11 . C12 . C17 . 122.93(19) yes
C13 . C12 . C17 . 118.93(19) yes
C12 . C13 . C14 . 121.2(2) yes
C12 . C13 . H131 . 119.3 no
C14 . C13 . H131 . 119.5 no
C13 . C14 . C15 . 119.9(2) yes
C13 . C14 . H141 . 120.2 no
C15 . C14 . H141 . 119.9 no
C14 . C15 . C16 . 121.3(2) yes
C14 . C15 . H151 . 118.8 no
C16 . C15 . H151 . 119.9 no
C11 . C16 . C15 . 117.8(2) yes
C11 . C16 . C18 . 123.03(19) yes
C15 . C16 . C18 . 119.2(2) yes
C12 . C17 . C31 . 110.89(18) yes
C12 . C17 . C32 . 111.52(19) yes
C31 . C17 . C32 . 110.9(2) yes
C12 . C17 . H171 . 107.1 no
C31 . C17 . H171 . 107.7 no
C32 . C17 . H171 . 108.6 no
C16 . C18 . C33 . 110.4(2) yes
C16 . C18 . C34 . 112.4(2) yes
C33 . C18 . C34 . 110.5(2) yes
C16 . C18 . H181 . 107.6 no
C33 . C18 . H181 . 107.4 no
C34 . C18 . H181 . 108.3 no
C22 . C21 . C26 . 121.46(18) yes
C22 . C21 . N2 . 118.42(18) yes
C26 . C21 . N2 . 119.91(18) yes
C21 . C22 . C23 . 117.9(2) yes
C21 . C22 . C27 . 122.49(18) yes
C23 . C22 . C27 . 119.56(19) yes
C22 . C23 . C24 . 121.5(2) yes
C22 . C23 . H231 . 119.4 no
C24 . C23 . H231 . 119.1 no
C23 . C24 . C25 . 119.8(2) yes
C23 . C24 . H241 . 118.8 no
C25 . C24 . H241 . 121.3 no
C24 . C25 . C26 . 121.3(2) yes
C24 . C25 . H251 . 119.8 no
C26 . C25 . H251 . 119.0 no
C21 . C26 . C25 . 118.1(2) yes
C21 . C26 . C28 . 123.46(18) yes
C25 . C26 . C28 . 118.47(19) yes
C22 . C27 . C35 . 112.50(19) yes
C22 . C27 . C36 . 110.94(19) yes
C35 . C27 . C36 . 110.1(2) yes
C22 . C27 . H271 . 108.2 no
C35 . C27 . H271 . 106.5 no
C36 . C27 . H271 . 108.4 no
C26 . C28 . C37 . 110.66(18) yes
C26 . C28 . C38 . 112.21(18) yes
C37 . C28 . C38 . 109.17(19) yes
C26 . C28 . H281 . 107.8 no
C37 . C28 . H281 . 108.7 no
C38 . C28 . H281 . 108.1 no
C17 . C31 . H311 . 110.2 no
C17 . C31 . H312 . 109.7 no
H311 . C31 . H312 . 109.5 no
C17 . C31 . H313 . 110.6 no
H311 . C31 . H313 . 108.6 no
H312 . C31 . H313 . 108.1 no
C17 . C32 . H321 . 109.4 no
C17 . C32 . H322 . 109.2 no
H321 . C32 . H322 . 110.4 no
C17 . C32 . H323 . 110.9 no
H321 . C32 . H323 . 108.3 no
H322 . C32 . H323 . 108.6 no
C18 . C33 . H331 . 109.7 no
C18 . C33 . H332 . 108.9 no
H331 . C33 . H332 . 110.7 no
C18 . C33 . H333 . 109.4 no
H331 . C33 . H333 . 108.9 no
H332 . C33 . H333 . 109.2 no
C18 . C34 . H341 . 110.7 no
C18 . C34 . H342 . 110.2 no
H341 . C34 . H342 . 109.5 no
C18 . C34 . H343 . 109.4 no
H341 . C34 . H343 . 108.7 no
H342 . C34 . H343 . 108.2 no
C27 . C35 . H351 . 109.4 no
C27 . C35 . H352 . 111.2 no
H351 . C35 . H352 . 108.2 no
C27 . C35 . H353 . 110.7 no
H351 . C35 . H353 . 107.7 no
H352 . C35 . H353 . 109.4 no
C27 . C36 . H361 . 111.5 no
C27 . C36 . H362 . 110.5 no
H361 . C36 . H362 . 106.9 no
C27 . C36 . H363 . 109.7 no
H361 . C36 . H363 . 109.1 no
H362 . C36 . H363 . 109.2 no
C28 . C37 . H371 . 111.6 no
C28 . C37 . H372 . 110.5 no
H371 . C37 . H372 . 109.4 no
C28 . C37 . H373 . 110.4 no
H371 . C37 . H373 . 107.7 no
H372 . C37 . H373 . 107.2 no
C28 . C38 . H381 . 110.6 no
C28 . C38 . H382 . 108.8 no
H381 . C38 . H382 . 108.3 no
C28 . C38 . H383 . 111.1 no
H381 . C38 . H383 . 109.1 no
H382 . C38 . H383 . 108.9 no
C21 . N2 . Ga1 . 122.01(12) yes
C21 . N2 . C4 . 115.56(16) yes
Ga1 . N2 . C4 . 122.40(14) yes
C9 . N4 . C51 . 116.48(17) yes
C9 . N4 . Ga2 . 122.69(14) yes
C51 . N4 . Ga2 . 120.83(13) yes
C42 . C41 . C46 . 121.72(19) yes
C42 . C41 . N3 . 118.63(19) yes
C46 . C41 . N3 . 119.47(18) yes
C41 . C42 . C43 . 118.0(2) yes
C41 . C42 . C47 . 122.6(2) yes
C43 . C42 . C47 . 119.4(2) yes
C42 . C43 . C44 . 121.1(2) yes
C42 . C43 . H431 . 118.8 no
C44 . C43 . H431 . 120.1 no
C43 . C44 . C45 . 119.9(2) yes
C43 . C44 . H441 . 120.2 no
C45 . C44 . H441 . 119.9 no
C44 . C45 . C46 . 121.5(2) yes
C44 . C45 . H451 . 119.3 no
C46 . C45 . H451 . 119.2 no
C41 . C46 . C45 . 117.7(2) yes
C41 . C46 . C48 . 122.71(19) yes
C45 . C46 . C48 . 119.5(2) yes
C42 . C47 . C61 . 109.8(2) yes
C42 . C47 . C62 . 112.7(2) yes
C61 . C47 . C62 . 109.8(2) yes
C42 . C47 . H471 . 108.8 no
C61 . C47 . H471 . 107.5 no
C62 . C47 . H471 . 108.1 no
C46 . C48 . C63 . 112.9(2) yes
C46 . C48 . C64 . 112.59(19) yes
C63 . C48 . C64 . 107.54(19) yes
C46 . C48 . H481 . 107.4 no
C63 . C48 . H481 . 107.4 no
C64 . C48 . H481 . 108.8 no
N4 . C51 . C52 . 120.48(19) yes
N4 . C51 . C56 . 117.7(2) yes
C52 . C51 . C56 . 121.8(2) yes
C51 . C52 . C53 . 118.4(2) yes
C51 . C52 . C57 . 122.3(2) yes
C53 . C52 . C57 . 119.4(2) yes
C52 . C53 . C54 . 120.9(2) yes
C52 . C53 . H531 . 119.8 no
C54 . C53 . H531 . 119.3 no
C53 . C54 . C55 . 120.0(2) yes
C53 . C54 . H541 . 119.0 no
C55 . C54 . H541 . 121.0 no
C54 . C55 . C56 . 121.8(2) yes
C54 . C55 . H551 . 118.2 no
C56 . C55 . H551 . 120.0 no
C51 . C56 . C55 . 117.2(2) yes
C51 . C56 . C58 . 122.6(2) yes
C55 . C56 . C58 . 120.2(2) yes
C52 . C57 . C65 . 110.13(19) yes
C52 . C57 . C66 . 113.2(2) yes
C65 . C57 . C66 . 110.3(2) yes
C52 . C57 . H571 . 107.2 no
C65 . C57 . H571 . 107.1 no
C66 . C57 . H571 . 108.7 no
C56 . C58 . C67 . 112.9(2) yes
C56 . C58 . C68 . 113.6(2) yes
C67 . C58 . C68 . 107.7(2) yes
C56 . C58 . H581 . 107.2 no
C67 . C58 . H581 . 106.8 no
C68 . C58 . H581 . 108.3 no
Rh1 . P1 . C71 . 112.01(7) yes
Rh1 . P1 . C81 . 114.20(6) yes
C71 . P1 . C81 . 102.91(9) yes
Rh1 . P1 . C91 . 122.37(7) yes
C71 . P1 . C91 . 103.73(9) yes
C81 . P1 . C91 . 99.21(9) yes
N4 . Ga2 . Rh1 . 126.21(5) yes
N4 . Ga2 . N3 . 94.18(7) yes
Rh1 . Ga2 . N3 . 139.03(5) yes
N4 . Ga2 . H2 . 105.3(10) no
Rh1 . Ga2 . H2 . 42.3(10) no
N3 . Ga2 . H2 . 127.9(10) no
C41 . N3 . Ga2 . 121.38(12) yes
C41 . N3 . C7 . 115.41(17) yes
Ga2 . N3 . C7 . 122.84(14) yes
C47 . C61 . H611 . 109.5 no
C47 . C61 . H612 . 109.9 no
H611 . C61 . H612 . 108.7 no
C47 . C61 . H613 . 110.0 no
H611 . C61 . H613 . 108.9 no
H612 . C61 . H613 . 109.8 no
C47 . C62 . H621 . 108.2 no
C47 . C62 . H622 . 109.6 no
H621 . C62 . H622 . 108.0 no
C47 . C62 . H623 . 110.8 no
H621 . C62 . H623 . 109.8 no
H622 . C62 . H623 . 110.3 no
C48 . C63 . H631 . 108.8 no
C48 . C63 . H632 . 110.2 no
H631 . C63 . H632 . 109.4 no
C48 . C63 . H633 . 110.8 no
H631 . C63 . H633 . 110.4 no
H632 . C63 . H633 . 107.2 no
C48 . C64 . H641 . 110.1 no
C48 . C64 . H642 . 109.2 no
H641 . C64 . H642 . 107.3 no
C48 . C64 . H643 . 112.0 no
H641 . C64 . H643 . 107.7 no
H642 . C64 . H643 . 110.4 no
C57 . C65 . H651 . 110.8 no
C57 . C65 . H652 . 110.5 no
H651 . C65 . H652 . 109.1 no
C57 . C65 . H653 . 109.4 no
H651 . C65 . H653 . 107.6 no
H652 . C65 . H653 . 109.3 no
C57 . C66 . H661 . 110.4 no
C57 . C66 . H662 . 109.9 no
H661 . C66 . H662 . 109.8 no
C57 . C66 . H663 . 110.3 no
H661 . C66 . H663 . 107.3 no
H662 . C66 . H663 . 109.0 no
C58 . C67 . H671 . 109.0 no
C58 . C67 . H672 . 110.3 no
H671 . C67 . H672 . 108.8 no
C58 . C67 . H673 . 111.7 no
H671 . C67 . H673 . 106.8 no
H672 . C67 . H673 . 110.2 no
C58 . C68 . H681 . 108.5 no
C58 . C68 . H682 . 105.8 no
H681 . C68 . H682 . 107.1 no
C58 . C68 . H683 . 110.6 no
H681 . C68 . H683 . 110.8 no
H682 . C68 . H683 . 113.8 no
P1 . C71 . C72 . 112.41(14) yes
P1 . C71 . C76 . 113.00(14) yes
C72 . C71 . C76 . 108.53(17) yes
P1 . C71 . H711 . 106.6 no
C72 . C71 . H711 . 108.1 no
C76 . C71 . H711 . 108.0 no
C71 . C72 . C73 . 109.71(18) yes
C71 . C72 . H721 . 108.9 no
C73 . C72 . H721 . 108.7 no
C71 . C72 . H722 . 110.6 no
C73 . C72 . H722 . 111.3 no
H721 . C72 . H722 . 107.6 no
C72 . C73 . C74 . 110.7(2) yes
C72 . C73 . H731 . 109.6 no
C74 . C73 . H731 . 110.5 no
C72 . C73 . H732 . 109.0 no
C74 . C73 . H732 . 109.5 no
H731 . C73 . H732 . 107.5 no
C73 . C74 . C75 . 111.2(2) yes
C73 . C74 . H741 . 108.8 no
C75 . C74 . H741 . 108.4 no
C73 . C74 . H742 . 110.7 no
C75 . C74 . H742 . 109.6 no
H741 . C74 . H742 . 108.0 no
C74 . C75 . C76 . 112.4(2) yes
C74 . C75 . H751 . 110.3 no
C76 . C75 . H751 . 108.4 no
C74 . C75 . H752 . 107.4 no
C76 . C75 . H752 . 108.5 no
H751 . C75 . H752 . 109.7 no
C71 . C76 . C75 . 110.15(19) yes
C71 . C76 . H761 . 109.5 no
C75 . C76 . H761 . 110.3 no
C71 . C76 . H762 . 111.0 no
C75 . C76 . H762 . 108.7 no
H761 . C76 . H762 . 107.3 no
P1 . C81 . C82 . 115.87(14) yes
P1 . C81 . C86 . 110.69(14) yes
C82 . C81 . C86 . 109.30(17) yes
P1 . C81 . H811 . 104.4 no
C82 . C81 . H811 . 107.8 no
C86 . C81 . H811 . 108.4 no
C81 . C82 . C83 . 111.00(17) yes
C81 . C82 . H821 . 110.1 no
C83 . C82 . H821 . 110.1 no
C81 . C82 . H822 . 109.0 no
C83 . C82 . H822 . 108.0 no
H821 . C82 . H822 . 108.5 no
C82 . C83 . C84 . 111.8(2) yes
C82 . C83 . H831 . 108.3 no
C84 . C83 . H831 . 109.9 no
C82 . C83 . H832 . 109.7 no
C84 . C83 . H832 . 109.4 no
H831 . C83 . H832 . 107.8 no
C83 . C84 . C85 . 111.17(19) yes
C83 . C84 . H841 . 110.1 no
C85 . C84 . H841 . 108.9 no
C83 . C84 . H842 . 109.9 no
C85 . C84 . H842 . 108.7 no
H841 . C84 . H842 . 108.1 no
C84 . C85 . C86 . 111.15(18) yes
C84 . C85 . H851 . 109.0 no
C86 . C85 . H851 . 109.8 no
C84 . C85 . H852 . 108.9 no
C86 . C85 . H852 . 109.2 no
H851 . C85 . H852 . 108.8 no
C81 . C86 . C85 . 111.70(18) yes
C81 . C86 . H861 . 108.8 no
C85 . C86 . H861 . 110.8 no
C81 . C86 . H862 . 107.3 no
C85 . C86 . H862 . 108.3 no
H861 . C86 . H862 . 109.9 no
P1 . C91 . C92 . 112.89(14) yes
P1 . C91 . C96 . 118.82(15) yes
C92 . C91 . C96 . 108.81(17) yes
P1 . C91 . H911 . 102.9 no
C92 . C91 . H911 . 106.9 no
C96 . C91 . H911 . 105.4 no
C91 . C92 . C93 . 109.80(18) yes
C91 . C92 . H921 . 109.8 no
C93 . C92 . H921 . 110.4 no
C91 . C92 . H922 . 108.7 no
C93 . C92 . H922 . 110.1 no
H921 . C92 . H922 . 108.1 no
C92 . C93 . C94 . 111.6(2) yes
C92 . C93 . H931 . 109.4 no
C94 . C93 . H931 . 110.1 no
C92 . C93 . H932 . 109.1 no
C94 . C93 . H932 . 108.3 no
H931 . C93 . H932 . 108.3 no
C93 . C94 . C95 . 111.64(19) yes
C93 . C94 . H941 . 109.0 no
C95 . C94 . H941 . 109.3 no
C93 . C94 . H942 . 109.5 no
C95 . C94 . H942 . 108.8 no
H941 . C94 . H942 . 108.6 no
C94 . C95 . C96 . 112.07(19) yes
C94 . C95 . H951 . 109.3 no
C96 . C95 . H951 . 107.9 no
C94 . C95 . H952 . 108.2 no
C96 . C95 . H952 . 109.2 no
H951 . C95 . H952 . 110.2 no
C95 . C96 . C91 . 109.52(18) yes
C95 . C96 . H961 . 108.1 no
C91 . C96 . H961 . 110.0 no
C95 . C96 . H962 . 110.3 no
C91 . C96 . H962 . 111.2 no
H961 . C96 . H962 . 107.6 no
O1 . Al1 . O2 . 107.66(9) yes
O1 . Al1 . O3 . 106.87(8) yes
O2 . Al1 . O3 . 113.16(8) yes
O1 . Al1 . O4 . 112.81(8) yes
O2 . Al1 . O4 . 108.94(8) yes
O3 . Al1 . O4 . 107.48(7) yes
Al1 . O1 . C111 . 148.05(16) yes
O1 . C111 . C112 . 111.3(2) yes
O1 . C111 . C113 . 108.15(19) yes
C112 . C111 . C113 . 109.4(2) yes
O1 . C111 . C114 . 111.06(19) yes
C112 . C111 . C114 . 108.16(19) yes
C113 . C111 . C114 . 108.8(2) yes
C111 . C112 . F11 . 110.7(2) yes
C111 . C112 . F12 . 113.0(2) yes
F11 . C112 . F12 . 107.4(2) yes
C111 . C112 . F13 . 110.6(2) yes
F11 . C112 . F13 . 107.4(3) yes
F12 . C112 . F13 . 107.4(2) yes
C111 . C113 . F14 . 109.9(3) yes
C111 . C113 . F15 . 111.3(2) yes
F14 . C113 . F15 . 107.4(3) yes
C111 . C113 . F16 . 113.0(2) yes
F14 . C113 . F16 . 107.3(3) yes
F15 . C113 . F16 . 107.7(3) yes
C111 . C114 . F17 . 110.3(2) yes
C111 . C114 . F18 . 113.1(2) yes
F17 . C114 . F18 . 107.7(2) yes
C111 . C114 . F19 . 111.7(2) yes
F17 . C114 . F19 . 106.4(2) yes
F18 . C114 . F19 . 107.4(2) yes
Al1 . O2 . C121 . 150.14(18) yes
O2 . C121 . C122 . 110.4(2) yes
O2 . C121 . C123 . 111.9(2) yes
C122 . C121 . C123 . 110.0(3) yes
O2 . C121 . C124 . 106.9(2) yes
C122 . C121 . C124 . 107.9(3) yes
C123 . C121 . C124 . 109.6(3) yes
C121 . C122 . F21 . 112.4(3) yes
C121 . C122 . F22 . 111.7(3) yes
F21 . C122 . F22 . 107.4(3) yes
C121 . C122 . F23 . 110.6(3) yes
F21 . C122 . F23 . 107.8(3) yes
F22 . C122 . F23 . 106.6(3) yes
C121 . C123 . F24 . 108.8(3) yes
C121 . C123 . F25 . 111.6(3) yes
F24 . C123 . F25 . 107.6(3) yes
C121 . C123 . F26 . 113.4(3) yes
F24 . C123 . F26 . 107.9(3) yes
F25 . C123 . F26 . 107.4(3) yes
C121 . C124 . F27 . 111.4(3) yes
C121 . C124 . F28 . 110.8(3) yes
F27 . C124 . F28 . 107.8(3) yes
C121 . C124 . F29 . 111.3(3) yes
F27 . C124 . F29 . 106.6(3) yes
F28 . C124 . F29 . 108.6(3) yes
Al1 . O3 . C131 . 149.87(8) yes
O3 . C131 . C132 . 109.65(5) yes
O3 . C131 . C133 . 108.20(5) yes
C132 . C131 . C133 . 110.56(5) yes
O3 . C131 . C134 . 108.58(5) yes
C132 . C131 . C134 . 110.03(5) yes
C133 . C131 . C134 . 109.77(5) yes
O3 . C131 . C135 . 108.65(5) yes
O3 . C131 . C136 . 109.46(5) yes
C135 . C131 . C136 . 109.85(5) yes
O3 . C131 . C137 . 109.11(5) yes
C135 . C131 . C137 . 109.54(5) yes
C136 . C131 . C137 . 110.21(5) yes
C131 . C132 . F31 . 111.06(5) yes
C131 . C132 . F32 . 110.73(5) yes
F31 . C132 . F32 . 107.84(5) yes
C131 . C132 . F33 . 111.04(5) yes
F31 . C132 . F33 . 107.94(6) yes
F32 . C132 . F33 . 108.11(6) yes
C131 . C133 . F34 . 111.11(5) yes
C131 . C133 . F35 . 111.00(5) yes
F34 . C133 . F35 . 108.07(6) yes
C131 . C133 . F36 . 110.70(5) yes
F34 . C133 . F36 . 108.03(6) yes
F35 . C133 . F36 . 107.79(5) yes
C131 . C134 . F37 . 110.83(5) yes
C131 . C134 . F38 . 110.98(5) yes
F37 . C134 . F38 . 108.15(6) yes
C131 . C134 . F39 . 110.99(5) yes
F37 . C134 . F39 . 107.99(6) yes
F38 . C134 . F39 . 107.77(5) yes
C131 . C135 . F131 . 110.93(6) yes
C131 . C135 . F132 . 110.97(6) yes
F131 . C135 . F132 . 107.88(6) yes
C131 . C135 . F133 . 111.08(6) yes
F131 . C135 . F133 . 107.94(6) yes
F132 . C135 . F133 . 107.90(6) yes
C131 . C136 . F134 . 110.91(6) yes
C131 . C136 . F135 . 110.98(5) yes
F134 . C136 . F135 . 107.90(6) yes
C131 . C136 . F136 . 110.95(6) yes
F134 . C136 . F136 . 107.90(6) yes
F135 . C136 . F136 . 108.07(6) yes
C131 . C137 . F137 . 110.89(6) yes
C131 . C137 . F138 . 111.02(6) yes
F137 . C137 . F138 . 108.02(6) yes
C131 . C137 . F139 . 110.87(6) yes
F137 . C137 . F139 . 107.90(6) yes
F138 . C137 . F139 . 108.01(6) yes
Al1 . O4 . C141 . 151.03(8) yes
O4 . C141 . C142 . 109.06(5) yes
O4 . C141 . C143 . 108.78(5) yes
C142 . C141 . C143 . 109.88(5) yes
O4 . C141 . C144 . 108.71(5) yes
C142 . C141 . C144 . 110.17(5) yes
C143 . C141 . C144 . 110.20(5) yes
O4 . C141 . C145 . 108.96(5) yes
O4 . C141 . C146 . 109.16(5) yes
C145 . C141 . C146 . 109.94(5) yes
O4 . C141 . C147 . 108.71(5) yes
C145 . C141 . C147 . 109.97(5) yes
C146 . C141 . C147 . 110.07(5) yes
C141 . C142 . F41 . 110.99(5) yes
C141 . C142 . F42 . 110.94(5) yes
F41 . C142 . F42 . 107.95(6) yes
C141 . C142 . F43 . 110.89(5) yes
F41 . C142 . F43 . 107.92(6) yes
F42 . C142 . F43 . 108.01(6) yes
C141 . C143 . F44 . 111.00(5) yes
C141 . C143 . F45 . 110.90(5) yes
F44 . C143 . F45 . 107.91(6) yes
C141 . C143 . F46 . 110.89(5) yes
F44 . C143 . F46 . 108.05(6) yes
F45 . C143 . F46 . 107.97(6) yes
C141 . C144 . F47 . 111.12(5) yes
C141 . C144 . F48 . 110.80(5) yes
F47 . C144 . F48 . 107.95(6) yes
C141 . C144 . F49 . 110.82(5) yes
F47 . C144 . F49 . 108.02(6) yes
F48 . C144 . F49 . 108.01(6) yes
C141 . C145 . F141 . 110.97(6) yes
C141 . C145 . F142 . 110.94(6) yes
F141 . C145 . F142 . 107.97(6) yes
C141 . C145 . F143 . 110.90(5) yes
F141 . C145 . F143 . 107.93(6) yes
F142 . C145 . F143 . 108.00(6) yes
C141 . C146 . F144 . 110.98(6) yes
C141 . C146 . F145 . 110.90(5) yes
F144 . C146 . F145 . 107.88(6) yes
C141 . C146 . F146 . 110.97(5) yes
F144 . C146 . F146 . 107.95(6) yes
F145 . C146 . F146 . 108.04(6) yes
C141 . C147 . F147 . 111.06(5) yes
C141 . C147 . F148 . 110.93(6) yes
F147 . C147 . F148 . 107.97(6) yes
C141 . C147 . F149 . 110.84(5) yes
F147 . C147 . F149 . 107.93(6) yes
F148 . C147 . F149 . 107.97(6) yes
C153 2_666 C151 . C152 . 120.3(3) yes
C153 2_666 C151 . F51 . 123.2(6) yes
C152 . C151 . F51 . 116.5(6) yes
C153 2_666 C151 . C152 . 120.3(3) yes
C153 2_666 C151 . H1511 . 119.5 no
C152 . C151 . H1511 . 120.2 no
C151 . C152 . C153 . 119.3(3) yes
C151 . C152 . H1521 . 120.0 no
C153 . C152 . H1521 . 120.7 no
C151 2_666 C153 . C152 . 120.5(3) yes
C151 2_666 C153 . H1531 . 119.9 no
C152 . C153 . H1531 . 119.7 no
C151 2_666 C153 . C152 . 120.5(3) yes
C151 2_666 C153 . F151 . 121.1(5) yes
C152 . C153 . F151 . 118.4(5) yes
Rh1 . H1 . Ga1 . 83.9(14) no
Ga2 . H2 . Rh1 . 85.4(14) no

loop_
_geom_bond_atom_site_label_1
_geom_bond_site_symmetry_1
_geom_bond_atom_site_label_2
_geom_bond_site_symmetry_2
_geom_bond_distance
_geom_bond_publ_flag
Rh1 . Ga1 . 2.3506(3) yes
Rh1 . P1 . 2.3548(5) yes
Rh1 . Ga2 . 2.3552(3) yes
Rh1 . H1 . 1.58(3) no
Rh1 . H2 . 1.59(3) no
Ga1 . N1 . 1.9593(17) yes
Ga1 . N2 . 1.9735(16) yes
Ga1 . H1 . 1.91(3) no
N1 . C2 . 1.337(3) yes
N1 . C11 . 1.453(3) yes
C1 . C2 . 1.508(3) yes
C1 . H11 . 0.947 no
C1 . H12 . 0.946 no
C1 . H13 . 0.943 no
C2 . C3 . 1.390(3) yes
C3 . C4 . 1.390(3) yes
C3 . H31 . 0.939 no
C4 . C5 . 1.512(3) yes
C4 . N2 . 1.343(3) yes
C5 . H51 . 0.958 no
C5 . H52 . 0.948 no
C5 . H53 . 0.956 no
C6 . C7 . 1.511(3) yes
C6 . H61 . 0.955 no
C6 . H62 . 0.965 no
C6 . H63 . 0.953 no
C7 . C8 . 1.391(3) yes
C7 . N3 . 1.347(3) yes
C8 . C9 . 1.391(3) yes
C8 . H81 . 0.922 no
C9 . C10 . 1.510(3) yes
C9 . N4 . 1.345(3) yes
C10 . H101 . 0.946 no
C10 . H102 . 0.965 no
C10 . H103 . 0.953 no
C11 . C12 . 1.397(3) yes
C11 . C16 . 1.408(3) yes
C12 . C13 . 1.399(3) yes
C12 . C17 . 1.518(3) yes
C13 . C14 . 1.379(3) yes
C13 . H131 . 0.936 no
C14 . C15 . 1.383(3) yes
C14 . H141 . 0.927 no
C15 . C16 . 1.397(3) yes
C15 . H151 . 0.941 no
C16 . C18 . 1.521(3) yes
C17 . C31 . 1.524(3) yes
C17 . C32 . 1.528(3) yes
C17 . H171 . 0.973 no
C18 . C33 . 1.525(3) yes
C18 . C34 . 1.527(3) yes
C18 . H181 . 0.976 no
C21 . C22 . 1.407(3) yes
C21 . C26 . 1.404(3) yes
C21 . N2 . 1.451(2) yes
C22 . C23 . 1.393(3) yes
C22 . C27 . 1.519(3) yes
C23 . C24 . 1.382(3) yes
C23 . H231 . 0.931 no
C24 . C25 . 1.380(3) yes
C24 . H241 . 0.929 no
C25 . C26 . 1.396(3) yes
C25 . H251 . 0.932 no
C26 . C28 . 1.522(3) yes
C27 . C35 . 1.531(3) yes
C27 . C36 . 1.528(3) yes
C27 . H271 . 0.979 no
C28 . C37 . 1.526(3) yes
C28 . C38 . 1.534(3) yes
C28 . H281 . 0.981 no
C31 . H311 . 0.961 no
C31 . H312 . 0.975 no
C31 . H313 . 0.968 no
C32 . H321 . 0.961 no
C32 . H322 . 0.968 no
C32 . H323 . 0.969 no
C33 . H331 . 0.976 no
C33 . H332 . 0.985 no
C33 . H333 . 0.956 no
C34 . H341 . 0.955 no
C34 . H342 . 0.954 no
C34 . H343 . 0.972 no
C35 . H351 . 0.961 no
C35 . H352 . 0.984 no
C35 . H353 . 0.968 no
C36 . H361 . 0.963 no
C36 . H362 . 0.953 no
C36 . H363 . 0.956 no
C37 . H371 . 0.956 no
C37 . H372 . 0.959 no
C37 . H373 . 0.961 no
C38 . H381 . 0.967 no
C38 . H382 . 0.971 no
C38 . H383 . 0.969 no
N4 . C51 . 1.458(3) yes
N4 . Ga2 . 1.9629(17) yes
C41 . C42 . 1.403(3) yes
C41 . C46 . 1.408(3) yes
C41 . N3 . 1.454(3) yes
C42 . C43 . 1.398(3) yes
C42 . C47 . 1.520(3) yes
C43 . C44 . 1.383(4) yes
C43 . H431 . 0.929 no
C44 . C45 . 1.382(4) yes
C44 . H441 . 0.935 no
C45 . C46 . 1.395(3) yes
C45 . H451 . 0.939 no
C46 . C48 . 1.525(3) yes
C47 . C61 . 1.521(3) yes
C47 . C62 . 1.533(3) yes
C47 . H471 . 0.958 no
C48 . C63 . 1.525(3) yes
C48 . C64 . 1.533(3) yes
C48 . H481 . 0.974 no
C51 . C52 . 1.396(3) yes
C51 . C56 . 1.412(3) yes
C52 . C53 . 1.397(3) yes
C52 . C57 . 1.515(3) yes
C53 . C54 . 1.382(4) yes
C53 . H531 . 0.927 no
C54 . C55 . 1.377(4) yes
C54 . H541 . 0.945 no
C55 . C56 . 1.399(3) yes
C55 . H551 . 0.942 no
C56 . C58 . 1.518(4) yes
C57 . C65 . 1.522(4) yes
C57 . C66 . 1.526(3) yes
C57 . H571 . 0.974 no
C58 . C67 . 1.532(4) yes
C58 . C68 . 1.515(4) yes
C58 . H581 . 0.997 no
P1 . C71 . 1.850(2) yes
P1 . C81 . 1.869(2) yes
P1 . C91 . 1.881(2) yes
Ga2 . N3 . 1.9717(17) yes
Ga2 . H2 . 1.87(3) no
C61 . H611 . 0.984 no
C61 . H612 . 0.975 no
C61 . H613 . 0.976 no
C62 . H621 . 0.962 no
C62 . H622 . 0.960 no
C62 . H623 . 0.978 no
C63 . H631 . 0.974 no
C63 . H632 . 0.977 no
C63 . H633 . 0.961 no
C64 . H641 . 0.956 no
C64 . H642 . 0.964 no
C64 . H643 . 0.963 no
C65 . H651 . 0.965 no
C65 . H652 . 0.966 no
C65 . H653 . 0.971 no
C66 . H661 . 0.957 no
C66 . H662 . 0.952 no
C66 . H663 . 0.972 no
C67 . H671 . 0.975 no
C67 . H672 . 0.991 no
C67 . H673 . 0.976 no
C68 . H681 . 0.971 no
C68 . H682 . 0.972 no
C68 . H683 . 0.983 no
C71 . C72 . 1.540(3) yes
C71 . C76 . 1.533(3) yes
C71 . H711 . 0.976 no
C72 . C73 . 1.532(3) yes
C72 . H721 . 0.966 no
C72 . H722 . 0.976 no
C73 . C74 . 1.519(4) yes
C73 . H731 . 0.951 no
C73 . H732 . 0.974 no
C74 . C75 . 1.530(4) yes
C74 . H741 . 0.980 no
C74 . H742 . 0.979 no
C75 . C76 . 1.532(3) yes
C75 . H751 . 0.967 no
C75 . H752 . 0.973 no
C76 . H761 . 0.967 no
C76 . H762 . 0.958 no
C81 . C82 . 1.542(3) yes
C81 . C86 . 1.538(3) yes
C81 . H811 . 0.968 no
C82 . C83 . 1.534(3) yes
C82 . H821 . 0.965 no
C82 . H822 . 0.989 no
C83 . C84 . 1.522(4) yes
C83 . H831 . 0.965 no
C83 . H832 . 0.962 no
C84 . C85 . 1.524(3) yes
C84 . H841 . 0.965 no
C84 . H842 . 0.961 no
C85 . C86 . 1.530(3) yes
C85 . H851 . 0.976 no
C85 . H852 . 0.973 no
C86 . H861 . 0.965 no
C86 . H862 . 0.982 no
C91 . C92 . 1.534(3) yes
C91 . C96 . 1.533(3) yes
C91 . H911 . 0.977 no
C92 . C93 . 1.532(3) yes
C92 . H921 . 0.962 no
C92 . H922 . 0.968 no
C93 . C94 . 1.525(3) yes
C93 . H931 . 0.959 no
C93 . H932 . 0.977 no
C94 . C95 . 1.522(4) yes
C94 . H941 . 0.971 no
C94 . H942 . 0.975 no
C95 . C96 . 1.535(3) yes
C95 . H951 . 0.988 no
C95 . H952 . 0.988 no
C96 . H961 . 0.970 no
C96 . H962 . 0.969 no
Al1 . O1 . 1.7273(16) yes
Al1 . O2 . 1.7182(18) yes
Al1 . O3 . 1.7165(15) yes
Al1 . O4 . 1.7165(15) yes
O1 . C111 . 1.346(3) yes
C111 . C112 . 1.553(3) yes
C111 . C113 . 1.549(4) yes
C111 . C114 . 1.559(3) yes
C112 . F11 . 1.320(3) yes
C112 . F12 . 1.332(3) yes
C112 . F13 . 1.332(3) yes
C113 . F14 . 1.337(5) yes
C113 . F15 . 1.316(4) yes
C113 . F16 . 1.328(4) yes
C114 . F17 . 1.323(3) yes
C114 . F18 . 1.331(3) yes
C114 . F19 . 1.323(3) yes
O2 . C121 . 1.350(3) yes
C121 . C122 . 1.543(4) yes
C121 . C123 . 1.525(4) yes
C121 . C124 . 1.558(4) yes
C122 . F21 . 1.343(4) yes
C122 . F22 . 1.320(4) yes
C122 . F23 . 1.337(5) yes
C123 . F24 . 1.357(5) yes
C123 . F25 . 1.332(5) yes
C123 . F26 . 1.325(4) yes
C124 . F27 . 1.345(4) yes
C124 . F28 . 1.321(4) yes
C124 . F29 . 1.321(4) yes
O3 . C131 . 1.3612(17) yes
C131 . C132 . 1.5347(19) yes
C131 . C133 . 1.5400(19) yes
C131 . C134 . 1.5657(19) yes
C131 . C135 . 1.633(3) yes
C131 . C136 . 1.523(3) yes
C131 . C137 . 1.527(3) yes
C132 . F31 . 1.346(3) yes
C132 . F32 . 1.327(3) yes
C132 . F33 . 1.301(3) yes
C133 . F34 . 1.347(3) yes
C133 . F35 . 1.293(3) yes
C133 . F36 . 1.371(3) yes
C134 . F37 . 1.361(3) yes
C134 . F38 . 1.356(3) yes
C134 . F39 . 1.311(3) yes
C135 . F131 . 1.347(6) yes
C135 . F132 . 1.350(5) yes
C135 . F133 . 1.340(5) yes
C136 . F134 . 1.337(6) yes
C136 . F135 . 1.294(5) yes
C136 . F136 . 1.249(5) yes
C137 . F137 . 1.327(6) yes
C137 . F138 . 1.275(5) yes
C137 . F139 . 1.374(5) yes
O4 . C141 . 1.3641(18) yes
C141 . C142 . 1.558(3) yes
C141 . C143 . 1.541(2) yes
C141 . C144 . 1.512(2) yes
C141 . C145 . 1.543(3) yes
C141 . C146 . 1.546(3) yes
C141 . C147 . 1.549(3) yes
C142 . F41 . 1.349(4) yes
C142 . F42 . 1.312(4) yes
C142 . F43 . 1.358(3) yes
C143 . F44 . 1.355(4) yes
C143 . F45 . 1.355(4) yes
C143 . F46 . 1.318(4) yes
C144 . F47 . 1.341(4) yes
C144 . F48 . 1.344(4) yes
C144 . F49 . 1.323(4) yes
C145 . F141 . 1.351(5) yes
C145 . F142 . 1.328(4) yes
C145 . F143 . 1.323(5) yes
C146 . F144 . 1.332(5) yes
C146 . F145 . 1.300(4) yes
C146 . F146 . 1.317(5) yes
C147 . F147 . 1.338(5) yes
C147 . F148 . 1.322(5) yes
C147 . F149 . 1.329(5) yes
C151 . C153 2_666 1.373(5) yes
C151 . C152 . 1.379(5) yes
C151 . F51 . 1.130(7) yes
C151 . C153 2_666 1.373(5) yes
C151 . C152 . 1.379(5) yes
C151 . H1511 . 0.924 no
C152 . C153 . 1.359(5) yes
C152 . H1521 . 0.930 no
C153 . H1531 . 0.934 no
C153 . F151 . 1.270(7) yes

loop_
_geom_hbond_atom_site_label_D
_geom_hbond_site_symmetry_D
_geom_hbond_atom_site_label_H
_geom_hbond_site_symmetry_H
_geom_hbond_atom_site_label_A
_geom_hbond_site_symmetry_A
_geom_hbond_angle_DHA
_geom_hbond_distance_DH
_geom_hbond_distance_HA
_geom_hbond_distance_DA
_geom_hbond_publ_flag
C68 . H683 . C9 . 140 0.98 2.47 3.293(3) yes
C72 . H722 . C96 . 128 0.98 2.59 3.285(3) yes

loop_
_platon_squeeze_void_nr
_platon_squeeze_void_average_x
_platon_squeeze_void_average_y
_platon_squeeze_void_average_z
_platon_squeeze_void_volume
_platon_squeeze_void_count_electrons
_platon_squeeze_void_content
1 -0.061 0.258 0.227 59 1 ' '
2 0.060 0.742 0.773 60 1 ' '
3 0.500 0.000 0.500 208 42 ' '
